data_4507959
loop_
_publ_author_name
'Wei, Jingjing'
'Yang, Lu'
'Ma, Pengtao'
'Wang, Jingping'
'Niu, Jingyang'

_publ_section_title
;
 A Series of Multi-Dimensional Lanthanide-Containing
 Peroxoisopolymolybdates
;
_journal_issue 8
_journal_name_full 'Crystal Growth &amp; Design'
_journal_page_first 3554
_journal_paper_doi 10.1021/cg400536e
_journal_volume 13
_journal_year 2013
_chemical_formula_sum 'H88 La5 Mo29 N3 Na4 O146'
_chemical_formula_weight 6035.17
_chemical_name_systematic
;

 ?

;
_space_group_IT_number 14
_symmetry_cell_setting monoclinic
_symmetry_space_group_name_Hall '-P 2ybc'
_symmetry_space_group_name_H-M 'P 1 21/c 1'
_atom_sites_solution_hydrogens notdet
_atom_sites_solution_primary direct
_atom_sites_solution_secondary difmap
_audit_creation_method SHELXL-97
_cell_angle_alpha 90.00
_cell_angle_beta 95.5290(10)
_cell_angle_gamma 90.00
_cell_formula_units_Z 4
_cell_length_a 17.4348(12)
_cell_length_b 19.4409(14)
_cell_length_c 44.422(3)
_cell_measurement_reflns_used 9746
_cell_measurement_temperature 296(2)
_cell_measurement_theta_max 28.07
_cell_measurement_theta_min 2.42
_cell_volume 14986.7(18)
_computing_cell_refinement 'Bruker SAINT'
_computing_data_collection 'Bruker APEX2'
_computing_data_reduction 'Bruker SAINT'
_computing_molecular_graphics 'Bruker SHELXTL'
_computing_publication_material 'Bruker SHELXTL'
_computing_structure_refinement 'SHELXL-97 (Sheldrick, 1997)'
_computing_structure_solution 'SHELXS-97 (Sheldrick, 1990)'
_diffrn_ambient_temperature 296(2)
_diffrn_measured_fraction_theta_full 0.996
_diffrn_measured_fraction_theta_max 0.996
_diffrn_measurement_device_type 'Bruker APEX-II CCD'
_diffrn_measurement_method '\f and \w scans'
_diffrn_radiation_monochromator graphite
_diffrn_radiation_source 'fine-focus sealed tube'
_diffrn_radiation_type MoK\a
_diffrn_radiation_wavelength 0.71073
_diffrn_reflns_av_R_equivalents 0.0323
_diffrn_reflns_av_sigmaI/netI 0.0377
_diffrn_reflns_limit_h_max 11
_diffrn_reflns_limit_h_min -20
_diffrn_reflns_limit_k_max 23
_diffrn_reflns_limit_k_min -23
_diffrn_reflns_limit_l_max 52
_diffrn_reflns_limit_l_min -52
_diffrn_reflns_number 76198
_diffrn_reflns_theta_full 25.00
_diffrn_reflns_theta_max 25.00
_diffrn_reflns_theta_min 1.88
_diffrn_standards_number 0
_exptl_absorpt_coefficient_mu 3.851
_exptl_absorpt_correction_T_max 0.3814
_exptl_absorpt_correction_T_min 0.2882
_exptl_absorpt_correction_type multi-scan
_exptl_absorpt_process_details SADABS
_exptl_crystal_colour yellow
_exptl_crystal_density_diffrn 2.656
_exptl_crystal_density_method 'not measured'
_exptl_crystal_description block
_exptl_crystal_F_000 11128
_exptl_crystal_size_max 0.43
_exptl_crystal_size_mid 0.36
_exptl_crystal_size_min 0.31
_refine_diff_density_max 3.147
_refine_diff_density_min -1.838
_refine_diff_density_rms 0.216
_refine_ls_extinction_method none
_refine_ls_goodness_of_fit_ref 1.060
_refine_ls_hydrogen_treatment noref
_refine_ls_matrix_type full
_refine_ls_number_parameters 1747
_refine_ls_number_reflns 26289
_refine_ls_number_restraints 49
_refine_ls_restrained_S_all 1.062
_refine_ls_R_factor_all 0.0585
_refine_ls_R_factor_gt 0.0473
_refine_ls_shift/su_max 0.002
_refine_ls_shift/su_mean 0.000
_refine_ls_structure_factor_coef Fsqd
_refine_ls_weighting_details 'calc w=1/[\s^2^(Fo^2^)+(0.0600P)^2^+198.8263P] where P=(Fo^2^+2Fc^2^)/3'
_refine_ls_weighting_scheme calc
_refine_ls_wR_factor_gt 0.1265
_refine_ls_wR_factor_ref 0.1315
_reflns_number_gt 22130
_reflns_number_total 26289
_reflns_threshold_expression >2sigma(I)
_cod_data_source_file cg400536e_si_002.cif
_cod_data_source_block 6
_cod_depositor_comments
;
The following automatic conversions were performed:

'_symmetry_cell_setting' value 'Monoclinic' changed to 'monoclinic'
according to /home/saulius/struct/CIF-dictionaries/cif_core.dic
dictionary named 'cif_core.dic' version 2.4.2 from
2011-04-26.

'_exptl_absorpt_correction_type' value 'Multi-scan'
changed to 'multi-scan' according to
/home/saulius/struct/CIF-dictionaries/cif_core.dic dictionary named
'cif_core.dic' version 2.4.2 from 2011-04-26.

Automatic conversion script
Id: cif_fix_values 1891 2012-01-12 08:04:46Z andrius 
;
_cod_original_sg_symbol_H-M P2(1)/c
_cod_database_code 4507959

loop_
_symmetry_equiv_pos_as_xyz
'x, y, z'
'-x, y+1/2, -z+1/2'
'-x, -y, -z'
'x, -y-1/2, z-1/2'

loop_
_atom_site_label
_atom_site_type_symbol
_atom_site_fract_x
_atom_site_fract_y
_atom_site_fract_z
_atom_site_U_iso_or_equiv
_atom_site_adp_type
_atom_site_occupancy
_atom_site_symmetry_multiplicity
_atom_site_calc_flag
_atom_site_refinement_flags
La1 La 0.13639(3) 0.22088(3) 0.808900(11) 0.02197(12) Uani 1 1 d .
La2 La 0.40114(3) 0.32297(2) 0.949694(11) 0.01963(11) Uani 1 1 d .
La3 La 0.40322(3) 0.44052(3) 0.817870(12) 0.02404(12) Uani 1 1 d .
La4 La 0.06300(3) 0.42538(3) 0.912884(11) 0.02139(12) Uani 1 1 d .
La5 La 0.18876(3) 0.84351(3) 0.966282(13) 0.02797(13) Uani 1 1 d .
Mo1 Mo 0.15328(6) 0.62393(5) 0.76329(2) 0.0473(3) Uani 1 1 d .
Mo2 Mo 0.18236(6) 0.50190(6) 0.71803(2) 0.0427(3) Uani 1 1 d .
Mo3 Mo 0.18288(5) 0.41297(4) 0.778079(17) 0.02369(17) Uani 1 1 d .
Mo4 Mo 0.03778(5) 0.40969(4) 0.818985(17) 0.02229(17) Uani 1 1 d .
Mo5 Mo 0.01875(5) 0.49558(4) 0.751660(18) 0.0296(2) Uani 1 1 d .
Mo6 Mo 0.01021(7) 0.62199(5) 0.80510(2) 0.0452(3) Uani 1 1 d .
Mo7 Mo -0.11205(6) 0.49925(5) 0.80146(2) 0.0408(2) Uani 1 1 d .
Mo8 Mo 0.17424(5) 0.26132(4) 0.954891(17) 0.02072(16) Uani 1 1 d .
Mo9 Mo 0.18634(6) 0.17064(4) 1.015290(18) 0.0329(2) Uani 1 1 d .
Mo10 Mo 0.23875(5) 0.05409(4) 0.971444(19) 0.02777(19) Uani 1 1 d .
Mo11 Mo 0.13311(6) 0.00992(4) 0.910773(19) 0.0298(2) Uani 1 1 d .
Mo12 Mo 0.05684(5) 0.12248(4) 0.959155(18) 0.02465(18) Uani 1 1 d .
Mo13 Mo 0.06309(5) 0.21746(4) 0.895096(17) 0.02172(17) Uani 1 1 d .
Mo14 Mo -0.03058(5) 0.07727(4) 0.89239(2) 0.0326(2) Uani 1 1 d .
Mo15 Mo 0.37386(5) 0.23026(4) 0.809352(18) 0.02630(18) Uani 1 1 d .
Mo16 Mo 0.40659(6) 0.09508(6) 0.77264(2) 0.0462(3) Uani 1 1 d .
Mo17 Mo 0.40566(8) 0.02190(6) 0.83674(3) 0.0547(3) Uani 1 1 d .
Mo18 Mo 0.52344(8) 0.07061(6) 0.89342(2) 0.0565(3) Uani 1 1 d .
Mo19 Mo 0.54372(6) 0.14410(5) 0.82484(2) 0.0401(2) Uani 1 1 d .
Mo20 Mo 0.48734(5) 0.27612(4) 0.868123(18) 0.02562(18) Uani 1 1 d .
Mo21 Mo 0.64131(6) 0.19567(6) 0.88957(2) 0.0514(3) Uani 1 1 d .
Mo22 Mo 0.27720(5) 0.50269(4) 0.947913(17) 0.02050(16) Uani 1 1 d .
Mo23 Mo 0.23477(5) 0.63438(4) 0.986310(18) 0.02647(18) Uani 1 1 d .
Mo24 Mo 0.22241(5) 0.70078(4) 0.919551(19) 0.0294(2) Uani 1 1 d .
Mo25 Mo 0.37222(6) 0.71233(4) 0.88117(2) 0.0341(2) Uani 1 1 d .
Mo26 Mo 0.39646(5) 0.64325(4) 0.951992(17) 0.02326(17) Uani 1 1 d .
Mo27 Mo 0.42264(5) 0.50701(4) 0.906791(17) 0.02107(17) Uani 1 1 d .
Mo28 Mo 0.53081(5) 0.63875(5) 0.90448(2) 0.0341(2) Uani 1 1 d .
Mo29 Mo 0.25131(4) 0.35126(4) 0.872568(16) 0.01847(16) Uani 1 1 d .
Na1 Na 0.58651(18) -0.18615(15) 0.80836(7) 0.0152(6) Uani 1 1 d .
Na2 Na 0.2100(2) 0.53512(19) 0.85632(8) 0.0280(8) Uani 1 1 d .
Na3 Na 0.6029(3) -0.0923(2) 0.86289(12) 0.0508(12) Uani 1 1 d .
Na4 Na 0.2923(3) 0.1656(2) 0.88872(10) 0.0465(11) Uani 1 1 d .
O1 O 0.1293(6) 0.7071(4) 0.7566(2) 0.074(3) Uani 1 1 d .
O2 O 0.2508(6) 0.6244(5) 0.7738(2) 0.067(3) Uani 1 1 d .
O3 O 0.1529(5) 0.5982(5) 0.72106(19) 0.056(2) Uani 1 1 d .
O4 O 0.1203(5) 0.6140(4) 0.80368(16) 0.0423(19) Uani 1 1 d .
O5 O 0.0288(4) 0.5921(4) 0.75675(16) 0.0376(17) Uani 1 1 d .
O6 O 0.1471(4) 0.5121(4) 0.76110(15) 0.0340(16) Uani 1 1 d .
O7 O 0.2786(5) 0.5140(5) 0.7238(2) 0.061(3) Uani 1 1 d .
O8 O 0.1615(7) 0.5222(8) 0.6761(2) 0.095(4) Uani 1 1 d U
O9 O 0.1699(7) 0.4558(8) 0.6806(2) 0.085(3) Uani 1 1 d U
O10 O 0.0423(5) 0.4869(4) 0.71500(16) 0.0432(19) Uani 1 1 d .
O11 O 0.1801(4) 0.4082(4) 0.73487(14) 0.0330(16) Uani 1 1 d .
O12 O 0.2765(4) 0.4407(3) 0.78669(15) 0.0307(15) Uani 1 1 d .
O13 O 0.1853(4) 0.3250(3) 0.78416(15) 0.0307(15) Uani 1 1 d .
O14 O 0.1422(3) 0.4397(3) 0.81506(14) 0.0248(14) Uani 1 1 d .
O15 O 0.0542(4) 0.4112(3) 0.76887(14) 0.0280(15) Uani 1 1 d .
O16 O 0.0539(4) 0.3223(3) 0.82050(15) 0.0281(14) Uani 1 1 d .
O17 O 0.0318(4) 0.4336(3) 0.85601(15) 0.0298(15) Uani 1 1 d .
O18 O -0.0685(4) 0.4045(4) 0.80502(15) 0.0318(15) Uani 1 1 d .
O19 O 0.0053(4) 0.5102(3) 0.80211(15) 0.0325(16) Uani 1 1 d .
O20 O -0.0801(4) 0.4853(4) 0.75028(16) 0.0404(18) Uani 1 1 d .
O21 O -0.0011(6) 0.7069(4) 0.7950(2) 0.062(3) Uani 1 1 d .
O22 O 0.0082(6) 0.6210(4) 0.84342(18) 0.063(3) Uani 1 1 d .
O23 O -0.0964(5) 0.5959(4) 0.79225(17) 0.045(2) Uani 1 1 d .
O24 O -0.1239(5) 0.5093(5) 0.83822(19) 0.057(2) Uani 1 1 d .
O25 O -0.2020(6) 0.4492(7) 0.7870(3) 0.080(3) Uani 1 1 d .
O26 O -0.2112(6) 0.5182(8) 0.7817(2) 0.087(4) Uani 1 1 d .
O27 O 0.2723(4) 0.2710(3) 0.96060(14) 0.0277(15) Uani 1 1 d .
O28 O 0.1385(4) 0.3430(3) 0.94801(14) 0.0280(15) Uani 1 1 d .
O29 O 0.1488(4) 0.2573(3) 0.99607(14) 0.0274(14) Uani 1 1 d .
O30 O 0.1671(4) 0.2277(3) 0.91428(13) 0.0218(13) Uani 1 1 d .
O31 O 0.0568(4) 0.2123(3) 0.94542(14) 0.0267(14) Uani 1 1 d .
O32 O 0.1827(4) 0.1544(3) 0.96955(13) 0.0247(14) Uani 1 1 d .
O33 O 0.2773(5) 0.1958(4) 1.02392(17) 0.046(2) Uani 1 1 d .
O34 O 0.1323(7) 0.2066(5) 1.04795(19) 0.072(3) Uani 1 1 d .
O35 O 0.1563(7) 0.1388(6) 1.0534(2) 0.078(3) Uani 1 1 d .
O36 O 0.2070(4) 0.0723(3) 1.01075(15) 0.0336(16) Uani 1 1 d .
O37 O 0.0563(4) 0.1336(4) 0.99782(15) 0.0375(17) Uani 1 1 d .
O38 O 0.3301(4) 0.0869(4) 0.97544(17) 0.0406(18) Uani 1 1 d .
O39 O 0.2490(4) -0.0341(3) 0.97592(16) 0.0342(16) Uani 1 1 d .
O40 O 0.2249(4) 0.0579(3) 0.92784(16) 0.0330(16) Uani 1 1 d .
O41 O 0.1132(4) 0.0388(3) 0.95803(14) 0.0298(15) Uani 1 1 d .
O42 O 0.1589(5) -0.0722(3) 0.92290(16) 0.0396(18) Uani 1 1 d .
O43 O 0.1540(5) 0.0131(4) 0.87400(16) 0.0433(19) Uani 1 1 d .
O44 O 0.0256(4) -0.0072(3) 0.90563(17) 0.0389(18) Uani 1 1 d .
O45 O 0.0772(4) 0.1098(3) 0.90930(14) 0.0255(14) Uani 1 1 d .
O46 O -0.0352(4) 0.0942(4) 0.94590(17) 0.0373(17) Uani 1 1 d .
O47 O 0.0374(4) 0.3031(3) 0.89391(14) 0.0298(15) Uani 1 1 d .
O48 O 0.0857(4) 0.1975(3) 0.85925(14) 0.0272(14) Uani 1 1 d .
O49 O -0.0375(4) 0.1790(3) 0.89360(15) 0.0276(14) Uani 1 1 d .
O50 O -0.0181(5) 0.0713(4) 0.85573(16) 0.0419(19) Uani 1 1 d .
O51 O -0.1392(5) 0.0829(5) 0.8923(2) 0.060(2) Uani 1 1 d .
O52 O -0.1156(5) 0.0155(5) 0.8962(2) 0.065(3) Uani 1 1 d .
O53 O 0.3732(4) 0.3173(3) 0.80091(14) 0.0324(16) Uani 1 1 d .
O54 O 0.2793(4) 0.2048(4) 0.80595(16) 0.0343(16) Uani 1 1 d .
O55 O 0.4029(5) 0.1972(4) 0.77158(15) 0.0401(18) Uani 1 1 d .
O56 O 0.3900(4) 0.2371(3) 0.85262(13) 0.0260(14) Uani 1 1 d .
O57 O 0.5018(4) 0.2330(4) 0.82192(15) 0.0347(16) Uani 1 1 d .
O58 O 0.4136(4) 0.1243(4) 0.81649(16) 0.0383(18) Uani 1 1 d .
O59 O 0.3105(5) 0.0831(4) 0.7664(2) 0.058(2) Uani 1 1 d .
O60 O 0.4383(6) 0.1086(6) 0.7329(2) 0.077(3) Uani 1 1 d .
O61 O 0.4447(6) 0.0390(6) 0.7418(2) 0.075(3) Uani 1 1 d .
O62 O 0.4302(6) 0.0107(4) 0.7946(2) 0.062(3) Uani 1 1 d .
O63 O 0.5382(5) 0.1184(5) 0.78742(18) 0.051(2) Uani 1 1 d .
O64 O 0.3064(6) 0.0216(5) 0.8315(3) 0.077(3) Uani 1 1 d .
O65 O 0.4293(7) -0.0599(5) 0.8475(3) 0.085(3) Uani 1 1 d .
O66 O 0.4183(6) 0.0677(4) 0.8753(2) 0.057(2) Uani 1 1 d .
O67 O 0.5299(5) 0.0587(4) 0.84378(18) 0.054(2) Uani 1 1 d .
O68 O 0.5400(8) -0.0150(5) 0.8990(2) 0.087(4) Uani 1 1 d .
O69 O 0.5014(7) 0.1014(5) 0.9275(2) 0.073(3) Uani 1 1 d .
O70 O 0.6307(5) 0.0961(5) 0.89397(18) 0.062(3) Uani 1 1 d .
O71 O 0.5290(4) 0.1727(4) 0.87358(15) 0.0375(18) Uani 1 1 d .
O72 O 0.6389(5) 0.1606(5) 0.83625(19) 0.057(2) Uani 1 1 d .
O73 O 0.4737(4) 0.3585(3) 0.85396(15) 0.0317(15) Uani 1 1 d .
O74 O 0.4701(4) 0.2806(3) 0.90556(14) 0.0286(15) Uani 1 1 d .
O75 O 0.5976(4) 0.2811(4) 0.87183(17) 0.0415(18) Uani 1 1 d .
O76 O 0.6339(5) 0.2162(5) 0.92574(18) 0.059(3) Uani 1 1 d .
O77 O 0.7346(7) 0.2346(8) 0.8815(3) 0.104(4) Uani 1 1 d U
O78 O 0.7450(8) 0.1725(9) 0.8890(3) 0.115(4) Uani 1 1 d U
O79 O 0.3111(4) 0.4217(3) 0.95822(14) 0.0266(14) Uani 1 1 d .
O80 O 0.1798(4) 0.4916(3) 0.93725(14) 0.0252(14) Uani 1 1 d .
O81 O 0.2748(4) 0.5388(3) 0.98747(13) 0.0251(14) Uani 1 1 d .
O82 O 0.3124(4) 0.5068(3) 0.90800(13) 0.0241(14) Uani 1 1 d .
O83 O 0.3984(4) 0.5481(3) 0.95207(13) 0.0251(14) Uani 1 1 d .
O84 O 0.2692(4) 0.6144(3) 0.94369(14) 0.0236(14) Uani 1 1 d .
O85 O 0.1419(4) 0.6122(4) 0.98227(18) 0.0406(18) Uani 1 1 d .
O86 O 0.2649(6) 0.6263(5) 1.02958(19) 0.061(2) Uani 1 1 d .
O87 O 0.2446(6) 0.6931(5) 1.02094(18) 0.058(2) Uani 1 1 d .
O88 O 0.2234(4) 0.7215(3) 0.96373(14) 0.0289(15) Uani 1 1 d .
O89 O 0.3691(4) 0.6626(3) 0.98738(15) 0.0310(15) Uani 1 1 d .
O90 O 0.1328(4) 0.6646(4) 0.91253(18) 0.0433(19) Uani 1 1 d .
O91 O 0.2066(5) 0.7881(3) 0.91373(17) 0.0425(19) Uani 1 1 d .
O92 O 0.2675(4) 0.6733(3) 0.88448(15) 0.0338(16) Uani 1 1 d .
O93 O 0.3505(4) 0.7187(3) 0.92943(14) 0.0281(15) Uani 1 1 d .
O94 O 0.3490(5) 0.7967(4) 0.87546(18) 0.050(2) Uani 1 1 d .
O95 O 0.3790(5) 0.6792(4) 0.84564(17) 0.047(2) Uani 1 1 d .
O96 O 0.4785(4) 0.7270(3) 0.89475(16) 0.0384(18) Uani 1 1 d .
O97 O 0.4148(4) 0.6177(3) 0.90361(14) 0.0266(14) Uani 1 1 d .
O98 O 0.4931(4) 0.6645(3) 0.95286(15) 0.0344(16) Uani 1 1 d .
O99 O 0.4418(4) 0.4260(3) 0.92077(14) 0.0266(14) Uani 1 1 d .
O100 O 0.4250(4) 0.5006(3) 0.86831(14) 0.0292(15) Uani 1 1 d .
O101 O 0.5242(4) 0.5431(3) 0.91817(15) 0.0297(15) Uani 1 1 d .
O102 O 0.5491(5) 0.6198(4) 0.86896(18) 0.0456(19) Uani 1 1 d .
O103 O 0.6289(5) 0.6332(6) 0.9271(2) 0.070(3) Uani 1 1 d .
O104 O 0.6128(6) 0.6994(6) 0.9185(2) 0.073(3) Uani 1 1 d .
O105 O 0.3042(4) 0.4049(3) 0.85023(14) 0.0272(14) Uani 1 1 d .
O106 O 0.2130(4) 0.2817(3) 0.85078(13) 0.0249(14) Uani 1 1 d .
O107 O 0.3119(4) 0.3193(3) 0.90327(13) 0.0255(14) Uani 1 1 d .
O108 O 0.1763(4) 0.3988(3) 0.88623(14) 0.0244(14) Uani 1 1 d .
O1W O 0.1875(6) 0.1089(4) 0.8329(2) 0.064(3) Uani 1 1 d .
O2W O 0.0166(5) 0.1451(4) 0.80293(18) 0.054(2) Uani 1 1 d .
O3W O 0.1635(5) 0.1474(4) 0.76296(17) 0.051(2) Uani 1 1 d .
O4W O 0.0430(5) 0.2606(4) 0.76302(17) 0.046(2) Uani 1 1 d .
O5W O 0.4723(4) 0.4092(3) 0.98601(15) 0.0356(17) Uani 1 1 d .
O6W O 0.5407(5) 0.2865(5) 0.9643(2) 0.062(3) Uani 1 1 d .
O7W O 0.3937(5) 0.2896(5) 1.00517(18) 0.060(3) Uani 1 1 d .
O8W O 0.3989(5) 0.1916(4) 0.94531(18) 0.0452(19) Uani 1 1 d .
O9W O 0.5187(5) 0.5214(6) 0.8221(2) 0.066(3) Uani 1 1 d .
O10W O 0.5197(6) 0.3846(6) 0.7930(2) 0.072(3) Uani 1 1 d .
O11W O 0.3354(5) 0.5578(4) 0.81927(18) 0.049(2) Uani 1 1 d .
O12W O 0.4108(5) 0.4929(5) 0.76461(18) 0.063(3) Uani 1 1 d .
O13W O 0.0740(5) 0.5461(4) 0.89073(18) 0.052(2) Uani 1 1 d .
O14W O 0.0295(6) 0.5033(5) 0.9562(2) 0.066(3) Uani 1 1 d .
O15W O -0.0773(5) 0.4566(7) 0.8974(2) 0.078(3) Uani 1 1 d .
O16W O -0.0333(5) 0.3663(5) 0.94666(19) 0.053(2) Uani 1 1 d .
O17W O 0.3307(5) 0.8463(4) 0.9548(2) 0.052(2) Uani 1 1 d .
O18W O 0.2660(6) 0.8441(5) 1.0183(2) 0.067(3) Uani 1 1 d .
O19W O 0.0938(5) 0.9241(4) 0.9880(2) 0.059(3) Uani 1 1 d .
O20W O 0.1117(5) 0.7841(4) 1.00503(18) 0.0440(19) Uani 1 1 d .
O21W O 0.0565(7) 0.8042(7) 0.9416(3) 0.093(4) Uani 1 1 d .
O22W O 0.6012(13) -0.0573(11) 0.8194(7) 0.105(10) Uani 0.50 1 d P
O23W O 0.515(2) -0.2228(18) 0.7575(7) 0.166(18) Uani 0.50 1 d P
O24W O 0.5186(6) -0.1514(4) 0.8741(2) 0.059(2) Uani 1 1 d U
O25W O 0.7186(9) 0.0071(7) 0.8618(3) 0.120(5) Uani 1 1 d .
O26W O 0.2518(14) 0.8986(12) 0.8594(7) 0.144(12) Uani 1 1 d .
O27W O 0.0068(5) 0.3085(5) 0.0042(2) 0.065(3) Uani 1 1 d .
O28W O 0.8268(4) 0.0370(4) 0.95330(16) 0.0381(17) Uani 1 1 d U
O29W O 0.9847(5) 0.9246(3) 0.84381(15) 0.046(2) Uani 1 1 d .
O30W O 0.4114(5) 0.5003(5) 0.02421(19) 0.056(2) Uani 1 1 d .
O31W O 0.3457(14) 0.9497(10) 0.9087(5) 0.079(7) Uani 0.50 1 d P
O32W O 0.7754(11) 0.7674(9) 0.8437(3) 0.054(4) Uani 0.50 1 d P
O33W O 0.1798(12) 0.7428(10) 0.8333(4) 0.173(9) Uani 1 1 d .
O34W O 0.0889(14) 0.3236(9) 0.6947(4) 0.180(10) Uani 1 1 d .
O35W O 0.2278(11) 0.8860(9) 0.8632(3) 0.069(5) Uani 1 1 d .
O36W O 0.2174(13) 0.3803(13) 1.0237(6) 0.101(9) Uani 0.50 1 d P
O37W O 0.0274(16) 0.3549(12) 0.0636(5) 0.092(8) Uani 0.50 1 d P
O38W O -0.1099(15) 0.5118(11) 0.9800(7) 0.104(10) Uani 0.50 1 d P
O39W O 0.4197(13) 0.0386(11) 0.8184(5) 0.068(6) Uani 0.50 1 d PU
O40W O 0.1277(18) 0.808(2) 0.6512(6) 0.156(16) Uani 0.50 1 d P
O41W O 0.3952(15) 0.0758(14) 1.0394(6) 0.102(8) Uani 0.50 1 d PU
O42W O 0.1473(16) 0.8422(12) 0.7495(6) 0.101(8) Uani 0.50 1 d PU
O43W O 0.6736(15) 0.4973(15) 0.8231(6) 0.103(8) Uani 0.50 1 d PU
O44W O 0.513(2) -0.3009(15) 0.8126(7) 0.126(11) Uani 0.50 1 d P
O45W O 0.3839(17) 0.6887(15) 0.7578(8) 0.129(12) Uani 0.50 1 d P
N1 N 0.7630(8) 0.4473(6) 0.7251(2) 0.077(4) Uani 1 1 d .
N2 N 0.8643(6) 0.2429(7) 0.9319(2) 0.067(4) Uani 1 1 d .
N3 N 0.1878(8) 0.6711(6) 0.6676(3) 0.075(4) Uani 1 1 d .

loop_
_atom_site_aniso_label
_atom_site_aniso_U_11
_atom_site_aniso_U_22
_atom_site_aniso_U_33
_atom_site_aniso_U_23
_atom_site_aniso_U_13
_atom_site_aniso_U_12
La1 0.0293(3) 0.0169(2) 0.0182(2) -0.00266(19) -0.0058(2) -0.0002(2)
La2 0.0249(3) 0.0149(2) 0.0175(2) 0.00005(19) -0.0061(2) 0.0021(2)
La3 0.0257(3) 0.0264(3) 0.0193(3) 0.0025(2) -0.0017(2) -0.0017(2)
La4 0.0249(3) 0.0167(2) 0.0217(3) -0.0004(2) -0.0023(2) 0.0044(2)
La5 0.0354(3) 0.0149(3) 0.0332(3) 0.0033(2) 0.0016(2) 0.0017(2)
Mo1 0.0527(6) 0.0315(5) 0.0522(6) 0.0194(4) -0.0223(5) -0.0058(5)
Mo2 0.0386(5) 0.0592(7) 0.0284(5) 0.0211(4) -0.0068(4) -0.0034(5)
Mo3 0.0263(4) 0.0225(4) 0.0206(4) 0.0048(3) -0.0062(3) -0.0008(3)
Mo4 0.0264(4) 0.0195(4) 0.0194(4) 0.0013(3) -0.0060(3) 0.0041(3)
Mo5 0.0323(5) 0.0305(4) 0.0231(4) 0.0076(3) -0.0114(4) 0.0024(4)
Mo6 0.0686(7) 0.0278(5) 0.0349(5) 0.0035(4) -0.0177(5) 0.0171(5)
Mo7 0.0345(5) 0.0510(6) 0.0353(5) 0.0110(4) -0.0052(4) 0.0184(5)
Mo8 0.0253(4) 0.0145(4) 0.0211(4) 0.0018(3) -0.0042(3) 0.0005(3)
Mo9 0.0520(6) 0.0260(4) 0.0193(4) 0.0033(3) -0.0026(4) 0.0028(4)
Mo10 0.0340(5) 0.0155(4) 0.0326(4) 0.0045(3) -0.0031(4) 0.0020(3)
Mo11 0.0463(5) 0.0147(4) 0.0276(4) 0.0025(3) -0.0001(4) 0.0002(4)
Mo12 0.0291(4) 0.0199(4) 0.0248(4) 0.0037(3) 0.0021(3) -0.0016(3)
Mo13 0.0285(4) 0.0150(4) 0.0206(4) 0.0005(3) -0.0030(3) -0.0002(3)
Mo14 0.0363(5) 0.0264(4) 0.0334(5) -0.0004(4) -0.0058(4) -0.0103(4)
Mo15 0.0286(4) 0.0266(4) 0.0225(4) -0.0053(3) -0.0033(3) 0.0067(3)
Mo16 0.0461(6) 0.0509(6) 0.0402(5) -0.0233(5) -0.0035(5) 0.0178(5)
Mo17 0.0687(8) 0.0329(6) 0.0629(8) -0.0011(5) 0.0078(6) 0.0190(5)
Mo18 0.0767(8) 0.0506(7) 0.0416(6) 0.0050(5) 0.0033(5) 0.0416(6)
Mo19 0.0400(5) 0.0480(6) 0.0312(5) -0.0095(4) -0.0018(4) 0.0220(5)
Mo20 0.0278(4) 0.0273(4) 0.0207(4) -0.0022(3) -0.0033(3) 0.0080(3)
Mo21 0.0446(6) 0.0694(7) 0.0377(5) -0.0095(5) -0.0087(5) 0.0344(6)
Mo22 0.0252(4) 0.0119(3) 0.0229(4) -0.0014(3) -0.0050(3) 0.0020(3)
Mo23 0.0392(5) 0.0153(4) 0.0242(4) -0.0015(3) -0.0004(3) 0.0048(3)
Mo24 0.0422(5) 0.0144(4) 0.0286(4) 0.0003(3) -0.0125(4) 0.0045(4)
Mo25 0.0540(6) 0.0187(4) 0.0279(4) 0.0054(3) -0.0056(4) -0.0032(4)
Mo26 0.0318(4) 0.0149(4) 0.0210(4) -0.0014(3) -0.0082(3) -0.0015(3)
Mo27 0.0284(4) 0.0150(4) 0.0186(4) 0.0007(3) -0.0038(3) -0.0006(3)
Mo28 0.0372(5) 0.0278(5) 0.0362(5) 0.0008(4) -0.0018(4) -0.0112(4)
Mo29 0.0208(4) 0.0183(4) 0.0152(3) -0.0014(3) -0.0042(3) 0.0001(3)
Na1 0.0215(17) 0.0061(14) 0.0196(16) 0.0002(12) 0.0110(13) -0.0006(12)
Na2 0.031(2) 0.0252(19) 0.0259(19) -0.0020(15) -0.0085(16) -0.0027(16)
Na3 0.059(3) 0.028(2) 0.071(3) 0.005(2) 0.037(3) 0.003(2)
Na4 0.051(3) 0.045(3) 0.043(3) -0.002(2) 0.003(2) 0.004(2)
O1 0.089(7) 0.036(5) 0.089(7) 0.028(5) -0.032(6) -0.007(5)
O2 0.064(6) 0.052(5) 0.078(7) 0.027(5) -0.031(5) -0.013(5)
O3 0.052(5) 0.062(6) 0.051(5) 0.039(4) -0.015(4) -0.009(4)
O4 0.059(5) 0.025(4) 0.037(4) 0.005(3) -0.020(4) 0.005(4)
O5 0.046(4) 0.029(4) 0.035(4) 0.008(3) -0.014(3) 0.008(3)
O6 0.040(4) 0.033(4) 0.026(3) 0.014(3) -0.010(3) -0.001(3)
O7 0.035(5) 0.092(7) 0.056(5) 0.044(5) -0.002(4) -0.014(5)
O8 0.085(7) 0.152(10) 0.047(5) 0.030(7) -0.005(5) -0.005(8)
O9 0.077(6) 0.139(10) 0.038(5) 0.023(6) 0.000(4) -0.008(7)
O10 0.050(5) 0.050(5) 0.026(4) 0.009(3) -0.014(3) 0.006(4)
O11 0.043(4) 0.039(4) 0.016(3) 0.004(3) -0.001(3) 0.002(3)
O12 0.032(4) 0.030(4) 0.029(4) 0.005(3) -0.003(3) -0.003(3)
O13 0.033(4) 0.028(4) 0.031(4) 0.001(3) 0.002(3) 0.000(3)
O14 0.022(3) 0.025(3) 0.025(3) -0.001(3) -0.009(3) -0.002(3)
O15 0.033(4) 0.030(4) 0.019(3) 0.000(3) -0.009(3) -0.001(3)
O16 0.029(4) 0.023(3) 0.032(4) -0.001(3) 0.000(3) 0.000(3)
O17 0.030(4) 0.027(4) 0.031(4) -0.004(3) -0.004(3) 0.006(3)
O18 0.026(4) 0.037(4) 0.032(4) 0.007(3) -0.005(3) 0.001(3)
O19 0.036(4) 0.029(4) 0.031(4) 0.009(3) -0.008(3) 0.010(3)
O20 0.035(4) 0.045(4) 0.037(4) 0.007(3) -0.016(3) 0.003(3)
O21 0.096(7) 0.036(5) 0.050(5) 0.008(4) -0.020(5) 0.023(5)
O22 0.103(8) 0.044(5) 0.038(5) 0.002(4) -0.021(5) 0.021(5)
O23 0.051(5) 0.047(5) 0.036(4) 0.009(3) -0.007(4) 0.028(4)
O24 0.060(6) 0.065(6) 0.046(5) 0.016(4) 0.007(4) 0.033(5)
O25 0.045(6) 0.111(10) 0.082(8) 0.013(7) -0.012(5) 0.014(6)
O26 0.049(6) 0.144(12) 0.068(7) 0.015(7) -0.002(5) 0.023(7)
O27 0.032(4) 0.023(3) 0.025(3) 0.004(3) -0.008(3) 0.000(3)
O28 0.038(4) 0.016(3) 0.027(3) 0.003(3) -0.009(3) 0.000(3)
O29 0.038(4) 0.023(3) 0.021(3) 0.001(3) 0.003(3) 0.004(3)
O30 0.026(3) 0.023(3) 0.016(3) 0.000(2) 0.000(2) 0.001(3)
O31 0.027(3) 0.022(3) 0.031(3) 0.003(3) 0.001(3) 0.004(3)
O32 0.032(4) 0.021(3) 0.022(3) 0.004(3) 0.001(3) -0.001(3)
O33 0.061(5) 0.034(4) 0.039(4) 0.000(3) -0.020(4) 0.001(4)
O34 0.122(9) 0.065(6) 0.030(5) -0.001(4) 0.009(5) 0.001(6)
O35 0.119(9) 0.073(7) 0.043(5) 0.004(5) 0.020(6) 0.020(7)
O36 0.048(4) 0.024(3) 0.028(4) 0.008(3) 0.000(3) -0.001(3)
O37 0.046(4) 0.038(4) 0.029(4) 0.008(3) 0.005(3) 0.003(3)
O38 0.037(4) 0.033(4) 0.049(5) 0.007(3) -0.006(3) 0.000(3)
O39 0.044(4) 0.017(3) 0.041(4) 0.007(3) -0.001(3) 0.005(3)
O40 0.041(4) 0.020(3) 0.038(4) 0.000(3) 0.006(3) 0.005(3)
O41 0.044(4) 0.017(3) 0.029(3) 0.004(3) 0.001(3) 0.001(3)
O42 0.067(5) 0.015(3) 0.036(4) 0.001(3) 0.000(4) 0.004(3)
O43 0.071(6) 0.026(4) 0.034(4) 0.008(3) 0.011(4) 0.008(4)
O44 0.046(4) 0.019(3) 0.050(5) 0.004(3) -0.003(4) -0.004(3)
O45 0.031(4) 0.018(3) 0.027(3) 0.001(3) -0.002(3) -0.002(3)
O46 0.030(4) 0.037(4) 0.045(4) 0.006(3) 0.004(3) -0.005(3)
O47 0.043(4) 0.018(3) 0.027(3) 0.001(3) -0.005(3) -0.002(3)
O48 0.033(4) 0.022(3) 0.025(3) 0.001(3) -0.004(3) -0.004(3)
O49 0.021(3) 0.027(3) 0.034(4) 0.004(3) -0.004(3) -0.004(3)
O50 0.060(5) 0.033(4) 0.030(4) -0.001(3) -0.009(4) -0.014(4)
O51 0.045(5) 0.062(6) 0.072(6) -0.003(5) 0.002(4) -0.018(5)
O52 0.054(6) 0.056(6) 0.082(7) 0.006(5) -0.004(5) -0.018(5)
O53 0.042(4) 0.032(4) 0.022(3) 0.002(3) -0.007(3) 0.001(3)
O54 0.032(4) 0.031(4) 0.037(4) -0.016(3) -0.009(3) 0.005(3)
O55 0.051(5) 0.046(4) 0.023(4) -0.006(3) 0.004(3) 0.009(4)
O56 0.029(3) 0.028(3) 0.021(3) -0.004(3) 0.001(3) 0.003(3)
O57 0.033(4) 0.040(4) 0.032(4) 0.000(3) 0.005(3) 0.008(3)
O58 0.044(4) 0.035(4) 0.035(4) -0.011(3) 0.000(3) 0.016(3)
O59 0.048(5) 0.049(5) 0.074(6) -0.034(5) -0.016(4) 0.012(4)
O60 0.087(8) 0.099(9) 0.046(5) -0.025(5) 0.007(5) 0.027(7)
O61 0.076(7) 0.090(8) 0.059(6) -0.028(6) 0.005(5) 0.033(6)
O62 0.070(6) 0.051(5) 0.062(6) -0.034(5) -0.008(5) 0.029(5)
O63 0.044(5) 0.066(6) 0.042(5) -0.014(4) 0.003(4) 0.024(4)
O64 0.077(7) 0.045(5) 0.109(9) -0.004(5) 0.006(6) 0.012(5)
O65 0.114(9) 0.040(5) 0.099(8) -0.004(5) 0.001(7) 0.026(6)
O66 0.075(6) 0.041(5) 0.056(5) 0.008(4) 0.017(5) 0.034(5)
O67 0.065(6) 0.050(5) 0.045(5) -0.008(4) -0.008(4) 0.041(4)
O68 0.127(10) 0.055(6) 0.077(7) 0.008(5) 0.006(7) 0.059(7)
O69 0.112(9) 0.059(6) 0.047(5) 0.007(4) 0.007(5) 0.038(6)
O70 0.068(6) 0.071(6) 0.043(5) -0.014(4) -0.015(4) 0.053(5)
O71 0.040(4) 0.039(4) 0.031(4) -0.006(3) -0.009(3) 0.023(3)
O72 0.037(5) 0.080(6) 0.053(5) -0.013(5) 0.001(4) 0.026(4)
O73 0.035(4) 0.028(4) 0.030(4) 0.002(3) -0.007(3) 0.001(3)
O74 0.032(4) 0.032(4) 0.021(3) -0.002(3) -0.005(3) 0.007(3)
O75 0.026(4) 0.052(5) 0.044(4) -0.006(4) -0.005(3) 0.012(3)
O76 0.065(6) 0.075(6) 0.035(4) -0.010(4) -0.010(4) 0.038(5)
O77 0.059(6) 0.138(11) 0.112(8) -0.038(9) -0.013(6) 0.024(7)
O78 0.067(6) 0.152(11) 0.121(9) -0.038(9) -0.019(6) 0.039(8)
O79 0.032(4) 0.016(3) 0.031(3) 0.002(3) 0.000(3) 0.002(3)
O80 0.026(3) 0.021(3) 0.027(3) -0.006(3) -0.003(3) 0.005(3)
O81 0.037(4) 0.018(3) 0.021(3) 0.001(2) 0.003(3) 0.006(3)
O82 0.028(3) 0.021(3) 0.021(3) -0.001(3) -0.005(3) -0.001(3)
O83 0.032(4) 0.019(3) 0.022(3) 0.000(2) -0.006(3) 0.001(3)
O84 0.028(3) 0.015(3) 0.026(3) -0.002(2) -0.010(3) 0.002(3)
O85 0.041(4) 0.028(4) 0.053(5) 0.003(3) 0.005(4) 0.010(3)
O86 0.084(7) 0.058(6) 0.039(5) -0.005(4) 0.003(5) 0.004(5)
O87 0.072(6) 0.065(6) 0.036(4) -0.010(4) -0.009(4) 0.017(5)
O88 0.040(4) 0.018(3) 0.026(3) 0.000(3) -0.006(3) 0.005(3)
O89 0.041(4) 0.021(3) 0.029(4) -0.007(3) -0.008(3) 0.001(3)
O90 0.042(4) 0.031(4) 0.053(5) -0.006(3) -0.014(4) 0.000(3)
O91 0.061(5) 0.016(3) 0.047(4) 0.004(3) -0.015(4) 0.004(3)
O92 0.049(4) 0.021(3) 0.028(4) -0.002(3) -0.012(3) 0.001(3)
O93 0.043(4) 0.014(3) 0.025(3) 0.001(3) -0.007(3) -0.001(3)
O94 0.078(6) 0.020(4) 0.048(5) 0.009(3) -0.006(4) -0.002(4)
O95 0.075(6) 0.031(4) 0.034(4) 0.002(3) -0.001(4) -0.006(4)
O96 0.052(5) 0.020(3) 0.041(4) 0.000(3) -0.004(4) -0.011(3)
O97 0.035(4) 0.018(3) 0.025(3) 0.001(3) -0.007(3) -0.007(3)
O98 0.041(4) 0.028(4) 0.032(4) -0.005(3) -0.010(3) -0.009(3)
O99 0.033(4) 0.017(3) 0.029(3) 0.002(3) -0.002(3) 0.000(3)
O100 0.040(4) 0.027(3) 0.020(3) 0.002(3) -0.002(3) -0.004(3)
O101 0.028(4) 0.031(4) 0.029(4) -0.001(3) -0.004(3) -0.004(3)
O102 0.055(5) 0.040(4) 0.044(4) 0.004(4) 0.012(4) -0.011(4)
O103 0.049(6) 0.079(7) 0.080(7) -0.012(6) -0.011(5) -0.023(5)
O104 0.061(6) 0.079(8) 0.077(7) -0.001(6) 0.003(5) -0.027(6)
O105 0.026(3) 0.029(4) 0.026(3) 0.007(3) -0.001(3) -0.005(3)
O106 0.028(3) 0.026(3) 0.020(3) -0.003(3) -0.005(3) -0.002(3)
O107 0.026(3) 0.028(3) 0.021(3) 0.000(3) -0.005(3) 0.002(3)
O108 0.024(3) 0.025(3) 0.024(3) -0.002(3) 0.001(3) 0.005(3)
O1W 0.073(6) 0.040(5) 0.083(7) 0.023(5) 0.029(5) 0.024(5)
O2W 0.070(6) 0.051(5) 0.038(4) -0.003(4) -0.014(4) -0.033(5)
O3W 0.055(5) 0.062(5) 0.035(4) -0.026(4) -0.006(4) 0.007(4)
O4W 0.055(5) 0.038(4) 0.040(4) -0.004(3) -0.022(4) -0.002(4)
O5W 0.043(4) 0.029(4) 0.032(4) -0.002(3) -0.014(3) -0.001(3)
O6W 0.034(4) 0.093(7) 0.054(5) -0.039(5) -0.018(4) 0.017(5)
O7W 0.068(6) 0.077(6) 0.031(4) 0.005(4) -0.014(4) -0.034(5)
O8W 0.056(5) 0.024(4) 0.056(5) -0.003(3) 0.011(4) 0.000(4)
O9W 0.057(6) 0.093(7) 0.050(5) -0.017(5) 0.019(4) -0.037(5)
O10W 0.065(6) 0.082(7) 0.074(7) -0.004(6) 0.035(5) 0.005(6)
O11W 0.071(6) 0.028(4) 0.042(4) 0.001(3) -0.025(4) 0.003(4)
O12W 0.055(5) 0.098(8) 0.033(4) 0.027(5) -0.010(4) -0.020(5)
O13W 0.082(6) 0.022(4) 0.045(5) 0.008(3) -0.030(4) -0.001(4)
O14W 0.073(7) 0.070(6) 0.059(6) -0.036(5) 0.027(5) -0.002(5)
O15W 0.034(5) 0.133(10) 0.068(6) 0.041(6) 0.009(4) 0.027(6)
O16W 0.053(5) 0.056(5) 0.053(5) 0.006(4) 0.011(4) -0.003(4)
O17W 0.047(5) 0.038(4) 0.073(6) -0.021(4) 0.021(4) -0.011(4)
O18W 0.080(7) 0.072(6) 0.043(5) 0.020(5) -0.024(5) -0.010(5)
O19W 0.057(5) 0.038(5) 0.089(7) 0.024(4) 0.040(5) 0.018(4)
O20W 0.051(5) 0.035(4) 0.047(5) 0.015(3) 0.011(4) 0.003(4)
O21W 0.070(7) 0.114(10) 0.091(8) 0.025(7) -0.020(6) -0.037(7)
O22W 0.071(14) 0.051(12) 0.21(3) -0.044(15) 0.078(17) 0.016(11)
O23W 0.25(4) 0.15(3) 0.12(2) 0.05(2) 0.13(3) 0.13(3)
O24W 0.078(5) 0.013(3) 0.080(5) 0.019(3) -0.034(4) 0.001(4)
O25W 0.124(12) 0.107(10) 0.141(12) -0.049(9) 0.066(10) 0.029(9)
O26W 0.071(11) 0.047(9) 0.31(3) 0.019(12) 0.014(13) 0.024(8)
O27W 0.051(5) 0.075(7) 0.071(6) 0.001(5) 0.014(5) 0.008(5)
O28W 0.040(2) 0.041(2) 0.035(2) 0.0056(17) 0.0097(17) -0.0099(18)
O29W 0.080(6) 0.024(4) 0.026(4) -0.016(3) -0.036(4) 0.028(4)
O30W 0.054(5) 0.062(6) 0.047(5) -0.004(4) -0.017(4) 0.005(4)
O31W 0.111(18) 0.058(12) 0.078(14) 0.023(10) 0.061(13) -0.014(12)
O32W 0.080(13) 0.050(10) 0.033(8) -0.006(7) 0.010(8) 0.012(9)
O33W 0.197(19) 0.159(16) 0.140(15) -0.010(12) -0.098(14) -0.030(14)
O34W 0.30(3) 0.122(13) 0.110(13) 0.018(10) -0.017(14) -0.095(16)
O35W 0.114(15) 0.048(8) 0.041(5) -0.004(5) -0.013(6) 0.048(9)
O36W 0.075(15) 0.093(17) 0.13(2) -0.084(16) -0.012(14) 0.011(13)
O37W 0.13(2) 0.092(17) 0.055(12) -0.023(11) 0.029(13) 0.040(15)
O38W 0.095(17) 0.062(14) 0.17(3) 0.058(15) 0.084(18) 0.021(13)
O39W 0.073(9) 0.057(9) 0.074(9) 0.019(8) 0.010(8) -0.014(7)
O40W 0.13(2) 0.24(4) 0.094(19) -0.04(2) -0.014(17) 0.15(3)
O41W 0.100(11) 0.108(11) 0.091(10) 0.015(8) -0.020(8) 0.022(9)
O42W 0.113(11) 0.072(10) 0.113(11) 0.019(8) -0.010(9) -0.009(8)
O43W 0.082(10) 0.120(12) 0.112(11) 0.013(9) 0.034(9) 0.010(9)
O44W 0.18(3) 0.10(2) 0.11(2) 0.032(17) 0.06(2) 0.00(2)
O45W 0.11(2) 0.12(2) 0.17(3) -0.03(2) 0.11(2) -0.049(18)
N1 0.108(10) 0.064(7) 0.047(6) -0.024(5) -0.059(7) 0.044(7)
N2 0.046(6) 0.122(11) 0.034(5) -0.010(6) 0.003(5) 0.037(7)
N3 0.105(10) 0.064(8) 0.063(8) 0.015(6) 0.041(7) -0.035(7)

loop_
_atom_type_symbol
_atom_type_description
_atom_type_scat_dispersion_real
_atom_type_scat_dispersion_imag
_atom_type_scat_source
C C 0.0033 0.0016 'International Tables Vol C Tables 4.2.6.8 and 6.1.1.4'
H H 0.0000 0.0000 'International Tables Vol C Tables 4.2.6.8 and 6.1.1.4'
Na Na 0.0362 0.0249 'International Tables Vol C Tables 4.2.6.8 and 6.1.1.4'
O O 0.0106 0.0060 'International Tables Vol C Tables 4.2.6.8 and 6.1.1.4'
Mo Mo -1.6832 0.6857 'International Tables Vol C Tables 4.2.6.8 and 6.1.1.4'
La La -0.2871 2.4523 'International Tables Vol C Tables 4.2.6.8 and 6.1.1.4'
N N 0.0061 0.0033 'International Tables Vol C Tables 4.2.6.8 and 6.1.1.4'

loop_
_geom_angle_atom_site_label_1
_geom_angle_atom_site_label_2
_geom_angle_atom_site_label_3
_geom_angle
_geom_angle_site_symmetry_1
_geom_angle_site_symmetry_3
O106 La1 O13 76.2(2) . .
O106 La1 O16 75.6(2) . .
O13 La1 O16 71.4(2) . .
O106 La1 O48 68.3(2) . .
O13 La1 O48 134.5(2) . .
O16 La1 O48 72.8(2) . .
O106 La1 O54 68.7(2) . .
O13 La1 O54 72.4(2) . .
O16 La1 O54 133.8(2) . .
O48 La1 O54 117.0(2) . .
O106 La1 O1W 87.2(3) . .
O13 La1 O1W 139.3(3) . .
O16 La1 O1W 140.0(3) . .
O48 La1 O1W 67.2(3) . .
O54 La1 O1W 67.0(3) . .
O106 La1 O2W 136.8(2) . .
O13 La1 O2W 137.3(2) . .
O16 La1 O2W 89.8(3) . .
O48 La1 O2W 68.6(2) . .
O54 La1 O2W 136.5(3) . .
O1W La1 O2W 78.4(3) . .
O106 La1 O3W 137.1(2) . .
O13 La1 O3W 90.2(3) . .
O16 La1 O3W 138.4(2) . .
O48 La1 O3W 135.2(3) . .
O54 La1 O3W 68.4(2) . .
O1W La1 O3W 77.0(3) . .
O2W La1 O3W 78.9(3) . .
O106 La1 O4W 134.2(2) . .
O13 La1 O4W 68.2(2) . .
O16 La1 O4W 66.5(2) . .
O48 La1 O4W 120.1(2) . .
O54 La1 O4W 122.8(3) . .
O1W La1 O4W 138.5(3) . .
O2W La1 O4W 69.2(3) . .
O3W La1 O4W 72.1(3) . .
O107 La2 O99 77.4(2) . .
O107 La2 O79 78.3(2) . .
O99 La2 O79 71.5(2) . .
O107 La2 O74 69.6(2) . .
O99 La2 O74 71.7(2) . .
O79 La2 O74 135.2(2) . .
O107 La2 O27 69.6(2) . .
O99 La2 O27 135.1(2) . .
O79 La2 O27 72.7(2) . .
O74 La2 O27 120.7(2) . .
O107 La2 O6W 135.5(2) . .
O99 La2 O6W 92.4(3) . .
O79 La2 O6W 139.5(2) . .
O74 La2 O6W 66.1(2) . .
O27 La2 O6W 132.5(3) . .
O107 La2 O8W 84.5(2) . .
O99 La2 O8W 139.2(2) . .
O79 La2 O8W 139.7(2) . .
O74 La2 O8W 67.8(2) . .
O27 La2 O8W 67.2(2) . .
O6W La2 O8W 75.5(3) . .
O107 La2 O5W 140.8(2) . .
O99 La2 O5W 70.0(2) . .
O79 La2 O5W 71.3(2) . .
O74 La2 O5W 117.5(2) . .
O27 La2 O5W 121.4(2) . .
O6W La2 O5W 68.3(3) . .
O8W La2 O5W 134.7(2) . .
O107 La2 O7W 135.4(2) . .
O99 La2 O7W 137.3(2) . .
O79 La2 O7W 87.6(3) . .
O74 La2 O7W 137.1(3) . .
O27 La2 O7W 65.8(2) . .
O6W La2 O7W 79.7(3) . .
O8W La2 O7W 79.6(3) . .
O5W La2 O7W 68.1(2) . .
O105 La3 O12 71.9(2) . .
O105 La3 O73 76.9(2) . .
O12 La3 O73 135.4(2) . .
O105 La3 O100 70.4(2) . .
O12 La3 O100 122.8(2) . .
O73 La3 O100 72.7(2) . .
O105 La3 O9W 136.7(2) . .
O12 La3 O9W 133.8(3) . .
O73 La3 O9W 90.6(3) . .
O100 La3 O9W 66.4(3) . .
O105 La3 O53 76.8(2) . .
O12 La3 O53 72.0(2) . .
O73 La3 O53 70.4(2) . .
O100 La3 O53 134.9(2) . .
O9W La3 O53 137.7(3) . .
O105 La3 O11W 83.4(3) . .
O12 La3 O11W 68.1(2) . .
O73 La3 O11W 138.5(2) . .
O100 La3 O11W 66.3(2) . .
O9W La3 O11W 79.2(3) . .
O53 La3 O11W 139.3(2) . .
O105 La3 O12W 138.4(3) . .
O12 La3 O12W 67.2(2) . .
O73 La3 O12W 140.5(3) . .
O100 La3 O12W 127.8(3) . .
O9W La3 O12W 73.4(3) . .
O53 La3 O12W 97.3(3) . .
O11W La3 O12W 74.8(3) . .
O105 La3 O10W 138.0(3) . .
O12 La3 O10W 116.4(3) . .
O73 La3 O10W 69.8(3) . .
O100 La3 O10W 120.4(3) . .
O9W La3 O10W 69.5(3) . .
O53 La3 O10W 68.5(3) . .
O11W La3 O10W 138.6(3) . .
O12W La3 O10W 70.8(3) . .
O108 La4 O28 76.6(2) . .
O108 La4 O17 68.8(2) . .
O28 La4 O17 135.0(2) . .
O108 La4 O47 76.6(2) . .
O28 La4 O47 71.1(2) . .
O17 La4 O47 73.5(2) . .
O108 La4 O15W 135.7(3) . .
O28 La4 O15W 138.6(3) . .
O17 La4 O15W 66.9(3) . .
O47 La4 O15W 90.0(3) . .
O108 La4 O80 70.4(2) . .
O28 La4 O80 73.2(2) . .
O17 La4 O80 118.3(2) . .
O47 La4 O80 135.8(2) . .
O15W La4 O80 134.3(3) . .
O108 La4 O13W 85.1(3) . .
O28 La4 O13W 140.2(2) . .
O17 La4 O13W 64.9(2) . .
O47 La4 O13W 138.2(2) . .
O15W La4 O13W 77.5(3) . .
O80 La4 O13W 67.4(2) . .
O108 La4 O14W 137.7(3) . .
O28 La4 O14W 93.1(3) . .
O17 La4 O14W 132.0(3) . .
O47 La4 O14W 139.1(3) . .
O15W La4 O14W 77.3(4) . .
O80 La4 O14W 67.3(3) . .
O13W La4 O14W 77.1(3) . .
O108 La4 O16W 140.7(2) . .
O28 La4 O16W 72.1(3) . .
O17 La4 O16W 120.6(3) . .
O47 La4 O16W 71.3(3) . .
O15W La4 O16W 67.0(3) . .
O80 La4 O16W 120.4(2) . .
O13W La4 O16W 134.2(3) . .
O14W La4 O16W 67.9(3) . .
O88 La5 O19W 142.0(3) . .
O88 La5 O42 128.4(2) . 1_565
O19W La5 O42 78.3(3) . 1_565
O88 La5 O20W 75.1(2) . .
O19W La5 O20W 67.6(3) . .
O42 La5 O20W 135.9(3) 1_565 .
O88 La5 O18W 86.3(3) . .
O19W La5 O18W 87.7(3) . .
O42 La5 O18W 137.1(3) 1_565 .
O20W La5 O18W 70.1(3) . .
O88 La5 O21W 84.7(4) . .
O19W La5 O21W 75.8(4) . .
O42 La5 O21W 76.0(3) 1_565 .
O20W La5 O21W 69.3(3) . .
O18W La5 O21W 139.3(4) . .
O88 La5 O17W 76.4(2) . .
O19W La5 O17W 137.5(3) . .
O42 La5 O17W 88.1(3) 1_565 .
O20W La5 O17W 136.1(3) . .
O18W La5 O17W 75.4(3) . .
O21W La5 O17W 139.5(4) . .
O88 La5 O91 60.6(2) . .
O19W La5 O91 137.0(3) . .
O42 La5 O91 67.8(2) 1_565 .
O20W La5 O91 122.0(3) . .
O18W La5 O91 135.2(3) . .
O21W La5 O91 71.1(4) . .
O17W La5 O91 68.4(3) . .
O88 La5 O39 142.1(2) . 1_565
O19W La5 O39 69.1(3) . 1_565
O42 La5 O39 65.7(2) 1_565 1_565
O20W La5 O39 121.9(2) . 1_565
O18W La5 O39 71.4(3) . 1_565
O21W La5 O39 131.9(3) . 1_565
O17W La5 O39 68.6(2) . 1_565
O91 La5 O39 116.1(2) . 1_565
O88 La5 Mo24 33.00(15) . .
O19W La5 Mo24 148.9(2) . .
O42 La5 Mo24 95.39(16) 1_565 .
O20W La5 Mo24 99.66(18) . .
O18W La5 Mo24 115.4(2) . .
O21W La5 Mo24 73.2(3) . .
O17W La5 Mo24 71.56(17) . .
O91 La5 Mo24 27.81(15) . .
O39 La5 Mo24 136.02(16) 1_565 .
O1 Mo1 O2 105.4(5) . .
O1 Mo1 O3 95.6(5) . .
O2 Mo1 O3 100.1(5) . .
O1 Mo1 O4 99.7(5) . .
O2 Mo1 O4 97.0(4) . .
O3 Mo1 O4 153.1(3) . .
O1 Mo1 O6 159.5(4) . .
O2 Mo1 O6 93.5(4) . .
O3 Mo1 O6 72.8(3) . .
O4 Mo1 O6 85.6(3) . .
O1 Mo1 O5 91.2(4) . .
O2 Mo1 O5 162.5(3) . .
O3 Mo1 O5 83.7(3) . .
O4 Mo1 O5 74.0(3) . .
O6 Mo1 O5 71.1(3) . .
O1 Mo1 Mo2 130.8(4) . .
O2 Mo1 Mo2 87.8(4) . .
O3 Mo1 Mo2 35.2(2) . .
O4 Mo1 Mo2 126.0(2) . .
O6 Mo1 Mo2 40.35(18) . .
O5 Mo1 Mo2 85.63(19) . .
O7 Mo2 O9 103.3(5) . .
O7 Mo2 O8 102.3(5) . .
O9 Mo2 O8 40.6(5) . .
O7 Mo2 O3 96.9(4) . .
O9 Mo2 O3 120.7(5) . .
O8 Mo2 O3 80.9(5) . .
O7 Mo2 O11 97.3(4) . .
O9 Mo2 O11 83.7(4) . .
O8 Mo2 O11 123.6(5) . .
O3 Mo2 O11 147.8(3) . .
O7 Mo2 O6 103.0(4) . .
O9 Mo2 O6 147.2(4) . .
O8 Mo2 O6 146.8(5) . .
O3 Mo2 O6 75.0(3) . .
O11 Mo2 O6 73.7(3) . .
O7 Mo2 O10 174.3(4) . .
O9 Mo2 O10 82.3(4) . .
O8 Mo2 O10 82.8(4) . .
O3 Mo2 O10 81.4(3) . .
O11 Mo2 O10 81.6(3) . .
O6 Mo2 O10 71.3(3) . .
O7 Mo2 Mo3 91.4(3) . .
O9 Mo2 Mo3 118.2(4) . .
O8 Mo2 Mo3 156.7(5) . .
O3 Mo2 Mo3 116.4(2) . .
O11 Mo2 Mo3 34.64(19) . .
O6 Mo2 Mo3 41.83(19) . .
O10 Mo2 Mo3 84.47(17) . .
O7 Mo2 Mo1 90.9(4) . .
O9 Mo2 Mo1 154.3(4) . .
O8 Mo2 Mo1 115.9(5) . .
O3 Mo2 Mo1 35.0(2) . .
O11 Mo2 Mo1 116.04(19) . .
O6 Mo2 Mo1 42.85(19) . .
O10 Mo2 Mo1 84.54(19) . .
Mo3 Mo2 Mo1 82.12(3) . .
O12 Mo3 O13 105.4(3) . .
O12 Mo3 O11 99.7(3) . .
O13 Mo3 O11 96.1(3) . .
O12 Mo3 O14 98.3(3) . .
O13 Mo3 O14 98.0(3) . .
O11 Mo3 O14 153.2(3) . .
O12 Mo3 O6 92.0(3) . .
O13 Mo3 O6 161.1(3) . .
O11 Mo3 O6 73.3(3) . .
O14 Mo3 O6 86.5(3) . .
O12 Mo3 O15 162.5(3) . .
O13 Mo3 O15 91.2(3) . .
O11 Mo3 O15 83.6(3) . .
O14 Mo3 O15 73.4(2) . .
O6 Mo3 O15 72.4(3) . .
O12 Mo3 Mo2 86.7(2) . .
O13 Mo3 Mo2 131.8(2) . .
O11 Mo3 Mo2 35.7(2) . .
O14 Mo3 Mo2 126.76(19) . .
O6 Mo3 Mo2 40.29(19) . .
O15 Mo3 Mo2 86.19(16) . .
O17 Mo4 O16 104.7(3) . .
O17 Mo4 O18 100.3(3) . .
O16 Mo4 O18 96.3(3) . .
O17 Mo4 O14 98.5(3) . .
O16 Mo4 O14 98.6(3) . .
O18 Mo4 O14 152.0(3) . .
O17 Mo4 O19 92.8(3) . .
O16 Mo4 O19 161.3(3) . .
O18 Mo4 O19 73.7(3) . .
O14 Mo4 O19 85.0(3) . .
O17 Mo4 O15 163.2(3) . .
O16 Mo4 O15 90.9(3) . .
O18 Mo4 O15 83.8(3) . .
O14 Mo4 O15 72.5(2) . .
O19 Mo4 O15 72.6(3) . .
O17 Mo4 Mo7 87.8(2) . .
O16 Mo4 Mo7 132.7(2) . .
O18 Mo4 Mo7 36.4(2) . .
O14 Mo4 Mo7 124.86(19) . .
O19 Mo4 Mo7 39.9(2) . .
O15 Mo4 Mo7 86.04(17) . .
O10 Mo5 O20 106.4(4) . .
O10 Mo5 O15 101.5(3) . .
O20 Mo5 O15 101.5(3) . .
O10 Mo5 O5 100.5(4) . .
O20 Mo5 O5 101.4(3) . .
O15 Mo5 O5 142.1(3) . .
O10 Mo5 O6 82.4(3) . .
O20 Mo5 O6 171.2(3) . .
O15 Mo5 O6 76.6(3) . .
O5 Mo5 O6 76.1(3) . .
O10 Mo5 O19 172.0(3) . .
O20 Mo5 O19 81.6(3) . .
O15 Mo5 O19 76.8(2) . .
O5 Mo5 O19 77.2(3) . .
O6 Mo5 O19 89.7(2) . .
O22 Mo6 O21 105.0(4) . .
O22 Mo6 O4 98.5(4) . .
O21 Mo6 O4 99.1(4) . .
O22 Mo6 O23 100.2(4) . .
O21 Mo6 O23 95.2(4) . .
O4 Mo6 O23 152.5(3) . .
O22 Mo6 O19 92.6(3) . .
O21 Mo6 O19 160.1(3) . .
O4 Mo6 O19 87.2(3) . .
O23 Mo6 O19 72.1(3) . .
O22 Mo6 O5 163.0(3) . .
O21 Mo6 O5 91.2(4) . .
O4 Mo6 O5 73.6(3) . .
O23 Mo6 O5 82.9(3) . .
O19 Mo6 O5 72.3(3) . .
O22 Mo6 Mo7 87.9(4) . .
O21 Mo6 Mo7 130.2(4) . .
O4 Mo6 Mo7 126.7(2) . .
O23 Mo6 Mo7 35.0(2) . .
O19 Mo6 Mo7 39.57(19) . .
O5 Mo6 Mo7 85.21(19) . .
O24 Mo7 O26 103.6(5) . .
O24 Mo7 O25 102.3(5) . .
O26 Mo7 O25 42.2(5) . .
O24 Mo7 O23 97.2(4) . .
O26 Mo7 O23 81.7(5) . .
O25 Mo7 O23 123.4(4) . .
O24 Mo7 O18 96.4(3) . .
O26 Mo7 O18 122.6(5) . .
O25 Mo7 O18 81.3(4) . .
O23 Mo7 O18 148.0(3) . .
O24 Mo7 O19 101.0(4) . .
O26 Mo7 O19 148.0(4) . .
O25 Mo7 O19 147.6(4) . .
O23 Mo7 O19 75.2(3) . .
O18 Mo7 O19 73.9(3) . .
O24 Mo7 O20 173.7(4) . .
O26 Mo7 O20 82.4(4) . .
O25 Mo7 O20 83.3(4) . .
O23 Mo7 O20 82.0(3) . .
O18 Mo7 O20 81.4(3) . .
O19 Mo7 O20 72.8(3) . .
O24 Mo7 Mo4 90.1(3) . .
O26 Mo7 Mo4 155.7(4) . .
O25 Mo7 Mo4 115.7(4) . .
O23 Mo7 Mo4 116.9(2) . .
O18 Mo7 Mo4 34.41(19) . .
O19 Mo7 Mo4 42.10(18) . .
O20 Mo7 Mo4 84.83(17) . .
O24 Mo7 Mo6 90.5(4) . .
O26 Mo7 Mo6 116.9(5) . .
O25 Mo7 Mo6 157.4(4) . .
O23 Mo7 Mo6 35.3(2) . .
O18 Mo7 Mo6 116.1(2) . .
O19 Mo7 Mo6 42.52(19) . .
O20 Mo7 Mo6 85.27(19) . .
Mo4 Mo7 Mo6 82.41(3) . .
O27 Mo8 O28 105.3(3) . .
O27 Mo8 O30 98.7(3) . .
O28 Mo8 O30 99.1(3) . .
O27 Mo8 O29 100.5(3) . .
O28 Mo8 O29 95.4(3) . .
O30 Mo8 O29 152.0(3) . .
O27 Mo8 O32 91.3(3) . .
O28 Mo8 O32 161.0(3) . .
O30 Mo8 O32 87.3(2) . .
O29 Mo8 O32 72.1(2) . .
O27 Mo8 O31 161.1(3) . .
O28 Mo8 O31 92.9(3) . .
O30 Mo8 O31 72.8(3) . .
O29 Mo8 O31 82.7(3) . .
O32 Mo8 O31 71.8(2) . .
O27 Mo8 Mo9 87.2(2) . .
O28 Mo8 Mo9 130.6(2) . .
O30 Mo8 Mo9 126.60(18) . .
O29 Mo8 Mo9 35.25(19) . .
O32 Mo8 Mo9 39.37(16) . .
O31 Mo8 Mo9 84.78(16) . .
O33 Mo9 O35 103.0(5) . .
O33 Mo9 O34 104.0(4) . .
O35 Mo9 O34 42.5(4) . .
O33 Mo9 O36 97.5(3) . .
O35 Mo9 O36 81.1(4) . .
O34 Mo9 O36 122.5(4) . .
O33 Mo9 O29 96.7(3) . .
O35 Mo9 O29 123.3(4) . .
O34 Mo9 O29 81.4(3) . .
O36 Mo9 O29 147.7(3) . .
O33 Mo9 O32 102.2(3) . .
O35 Mo9 O32 146.9(4) . .
O34 Mo9 O32 145.8(4) . .
O36 Mo9 O32 74.7(3) . .
O29 Mo9 O32 74.0(2) . .
O33 Mo9 O37 174.7(3) . .
O35 Mo9 O37 82.0(4) . .
O34 Mo9 O37 80.8(4) . .
O36 Mo9 O37 81.5(3) . .
O29 Mo9 O37 81.7(3) . .
O32 Mo9 O37 72.5(2) . .
O33 Mo9 Mo10 91.5(3) . .
O35 Mo9 Mo10 115.4(3) . .
O34 Mo9 Mo10 155.0(3) . .
O36 Mo9 Mo10 34.4(2) . .
O29 Mo9 Mo10 116.53(18) . .
O32 Mo9 Mo10 42.83(17) . .
O37 Mo9 Mo10 84.70(18) . .
O33 Mo9 Mo8 90.9(3) . .
O35 Mo9 Mo8 156.1(3) . .
O34 Mo9 Mo8 115.6(3) . .
O36 Mo9 Mo8 116.69(19) . .
O29 Mo9 Mo8 34.30(18) . .
O32 Mo9 Mo8 42.36(17) . .
O37 Mo9 Mo8 84.94(16) . .
Mo10 Mo9 Mo8 83.02(3) . .
O38 Mo10 O39 105.8(3) . .
O38 Mo10 O36 100.7(3) . .
O39 Mo10 O36 96.5(3) . .
O38 Mo10 O40 96.6(3) . .
O39 Mo10 O40 98.9(3) . .
O36 Mo10 O40 152.7(3) . .
O38 Mo10 O32 94.6(3) . .
O39 Mo10 O32 158.5(3) . .
O36 Mo10 O32 72.7(3) . .
O40 Mo10 O32 85.1(2) . .
O38 Mo10 O41 163.2(3) . .
O39 Mo10 O41 89.2(3) . .
O36 Mo10 O41 84.6(3) . .
O40 Mo10 O41 73.3(3) . .
O32 Mo10 O41 71.6(2) . .
O38 Mo10 Mo9 89.4(3) . .
O39 Mo10 Mo9 131.9(2) . .
O36 Mo10 Mo9 35.35(19) . .
O40 Mo10 Mo9 124.88(19) . .
O32 Mo10 Mo9 39.79(16) . .
O41 Mo10 Mo9 85.78(17) . .
O43 Mo11 O42 104.9(3) . .
O43 Mo11 O44 101.0(4) . .
O42 Mo11 O44 95.7(3) . .
O43 Mo11 O40 96.5(4) . .
O42 Mo11 O40 98.2(3) . .
O44 Mo11 O40 154.1(3) . .
O43 Mo11 O45 94.3(3) . .
O42 Mo11 O45 159.6(3) . .
O44 Mo11 O45 73.6(3) . .
O40 Mo11 O45 86.1(3) . .
O43 Mo11 O41 163.1(3) . .
O42 Mo11 O41 89.9(3) . .
O44 Mo11 O41 85.2(3) . .
O40 Mo11 O41 73.1(3) . .
O45 Mo11 O41 72.2(2) . .
O43 Mo11 Mo14 90.5(3) . .
O42 Mo11 Mo14 131.4(3) . .
O44 Mo11 Mo14 35.6(2) . .
O40 Mo11 Mo14 126.07(19) . .
O45 Mo11 Mo14 39.96(17) . .
O41 Mo11 Mo14 85.46(18) . .
O37 Mo12 O46 106.3(4) . .
O37 Mo12 O31 102.1(3) . .
O46 Mo12 O31 102.4(3) . .
O37 Mo12 O41 100.6(3) . .
O46 Mo12 O41 100.5(3) . .
O31 Mo12 O41 141.4(3) . .
O37 Mo12 O32 82.1(3) . .
O46 Mo12 O32 171.3(3) . .
O31 Mo12 O32 77.3(3) . .
O41 Mo12 O32 75.5(3) . .
O37 Mo12 O45 171.4(3) . .
O46 Mo12 O45 82.1(3) . .
O31 Mo12 O45 77.2(3) . .
O41 Mo12 O45 75.8(2) . .
O32 Mo12 O45 89.4(2) . .
O48 Mo13 O47 105.8(3) . .
O48 Mo13 O49 99.9(3) . .
O47 Mo13 O49 98.2(3) . .
O48 Mo13 O30 98.2(3) . .
O47 Mo13 O30 98.3(3) . .
O49 Mo13 O30 151.2(3) . .
O48 Mo13 O45 91.2(3) . .
O47 Mo13 O45 162.2(3) . .
O49 Mo13 O45 73.3(3) . .
O30 Mo13 O45 84.1(2) . .
O48 Mo13 O31 161.1(3) . .
O47 Mo13 O31 92.1(3) . .
O49 Mo13 O31 83.3(3) . .
O30 Mo13 O31 72.6(2) . .
O45 Mo13 O31 71.7(2) . .
O48 Mo13 Mo14 86.2(2) . .
O47 Mo13 Mo14 134.2(2) . .
O49 Mo13 Mo14 36.1(2) . .
O30 Mo13 Mo14 124.16(18) . .
O45 Mo13 Mo14 40.05(17) . .
O31 Mo13 Mo14 85.70(17) . .
O50 Mo14 O51 103.1(4) . .
O50 Mo14 O52 102.5(4) . .
O51 Mo14 O52 42.3(4) . .
O50 Mo14 O44 97.2(4) . .
O51 Mo14 O44 121.0(4) . .
O52 Mo14 O44 79.6(4) . .
O50 Mo14 O49 96.3(3) . .
O51 Mo14 O49 83.0(3) . .
O52 Mo14 O49 124.7(4) . .
O44 Mo14 O49 148.5(3) . .
O50 Mo14 O45 100.2(3) . .
O51 Mo14 O45 149.4(3) . .
O52 Mo14 O45 147.5(3) . .
O44 Mo14 O45 74.8(3) . .
O49 Mo14 O45 74.9(2) . .
O50 Mo14 O46 173.3(3) . .
O51 Mo14 O46 82.3(3) . .
O52 Mo14 O46 84.2(4) . .
O44 Mo14 O46 83.3(3) . .
O49 Mo14 O46 80.1(3) . .
O45 Mo14 O46 73.4(2) . .
O50 Mo14 Mo13 89.0(2) . .
O51 Mo14 Mo13 117.4(3) . .
O52 Mo14 Mo13 158.2(3) . .
O44 Mo14 Mo13 117.7(2) . .
O49 Mo14 Mo13 34.40(18) . .
O45 Mo14 Mo13 43.35(17) . .
O46 Mo14 Mo13 84.90(17) . .
O50 Mo14 Mo11 91.3(3) . .
O51 Mo14 Mo11 153.8(3) . .
O52 Mo14 Mo11 113.6(3) . .
O44 Mo14 Mo11 34.1(2) . .
O49 Mo14 Mo11 117.41(18) . .
O45 Mo14 Mo11 42.70(17) . .
O46 Mo14 Mo11 85.27(17) . .
Mo13 Mo14 Mo11 84.14(3) . .
O54 Mo15 O53 106.1(3) . .
O54 Mo15 O55 99.2(3) . .
O53 Mo15 O55 97.8(3) . .
O54 Mo15 O56 98.9(3) . .
O53 Mo15 O56 98.4(3) . .
O55 Mo15 O56 151.2(3) . .
O54 Mo15 O58 91.7(3) . .
O53 Mo15 O58 161.2(3) . .
O55 Mo15 O58 72.7(3) . .
O56 Mo15 O58 84.6(3) . .
O54 Mo15 O57 162.2(3) . .
O53 Mo15 O57 90.9(3) . .
O55 Mo15 O57 83.4(3) . .
O56 Mo15 O57 72.8(3) . .
O58 Mo15 O57 72.1(3) . .
O54 Mo15 Mo16 86.2(2) . .
O53 Mo15 Mo16 134.1(2) . .
O55 Mo15 Mo16 36.3(2) . .
O56 Mo15 Mo16 123.72(19) . .
O58 Mo15 Mo16 39.13(18) . .
O57 Mo15 Mo16 85.64(18) . .
O59 Mo16 O60 103.7(5) . .
O59 Mo16 O61 102.1(4) . .
O60 Mo16 O61 43.2(5) . .
O59 Mo16 O62 97.2(5) . .
O60 Mo16 O62 120.9(4) . .
O61 Mo16 O62 78.8(4) . .
O59 Mo16 O55 96.0(4) . .
O60 Mo16 O55 81.6(4) . .
O61 Mo16 O55 124.3(4) . .
O62 Mo16 O55 149.9(3) . .
O59 Mo16 O58 99.5(4) . .
O60 Mo16 O58 148.5(4) . .
O61 Mo16 O58 148.7(4) . .
O62 Mo16 O58 76.3(3) . .
O55 Mo16 O58 75.0(3) . .
O59 Mo16 O39W 95.3(6) . .
O60 Mo16 O39W 149.9(7) . .
O61 Mo16 O39W 110.3(7) . .
O62 Mo16 O39W 32.0(6) . .
O55 Mo16 O39W 119.8(6) . .
O58 Mo16 O39W 44.9(6) . .
O59 Mo16 O63 172.6(3) . .
O60 Mo16 O63 82.6(4) . .
O61 Mo16 O63 85.1(4) . .
O62 Mo16 O63 82.5(4) . .
O55 Mo16 O63 81.0(3) . .
O58 Mo16 O63 73.2(3) . .
O39W Mo16 O63 80.5(6) . .
O59 Mo16 Mo15 88.5(3) . .
O60 Mo16 Mo15 116.2(4) . .
O61 Mo16 Mo15 158.3(4) . .
O62 Mo16 Mo15 119.0(2) . .
O55 Mo16 Mo15 34.7(2) . .
O58 Mo16 Mo15 43.0(2) . .
O39W Mo16 Mo15 87.0(6) . .
O63 Mo16 Mo15 85.20(19) . .
O59 Mo16 Mo17 89.7(4) . .
O60 Mo16 Mo17 155.6(3) . .
O61 Mo16 Mo17 114.6(4) . .
O62 Mo16 Mo17 35.8(3) . .
O55 Mo16 Mo17 117.7(2) . .
O58 Mo16 Mo17 43.0(2) . .
O39W Mo16 Mo17 6.3(6) . .
O63 Mo16 Mo17 85.8(2) . .
Mo15 Mo16 Mo17 83.91(3) . .
O39W Mo17 O65 119.7(15) . .
O39W Mo17 O64 103.2(14) . .
O65 Mo17 O64 104.3(6) . .
O39W Mo17 O66 126.8(14) . .
O65 Mo17 O66 100.3(5) . .
O64 Mo17 O66 98.5(5) . .
O39W Mo17 O62 27.0(14) . .
O65 Mo17 O62 95.5(5) . .
O64 Mo17 O62 100.3(5) . .
O66 Mo17 O62 151.5(4) . .
O39W Mo17 O58 45.0(14) . .
O65 Mo17 O58 160.2(5) . .
O64 Mo17 O58 92.9(4) . .
O66 Mo17 O58 86.4(3) . .
O62 Mo17 O58 71.5(3) . .
O39W Mo17 O67 71.5(14) . .
O65 Mo17 O67 93.1(5) . .
O64 Mo17 O67 161.8(4) . .
O66 Mo17 O67 72.9(4) . .
O62 Mo17 O67 82.8(4) . .
O58 Mo17 O67 70.9(3) . .
O39W Mo17 Mo16 15.8(14) . .
O65 Mo17 Mo16 130.4(4) . .
O64 Mo17 Mo16 88.4(4) . .
O66 Mo17 Mo16 125.4(3) . .
O62 Mo17 Mo16 34.9(3) . .
O58 Mo17 Mo16 38.95(18) . .
O67 Mo17 Mo16 84.0(2) . .
O68 Mo18 O69 105.2(5) . .
O68 Mo18 O66 100.0(5) . .
O69 Mo18 O66 95.4(5) . .
O68 Mo18 O70 95.7(5) . .
O69 Mo18 O70 101.5(5) . .
O66 Mo18 O70 153.0(4) . .
O68 Mo18 O71 159.4(4) . .
O69 Mo18 O71 93.6(4) . .
O66 Mo18 O71 86.2(3) . .
O70 Mo18 O71 72.0(3) . .
O68 Mo18 O67 91.1(4) . .
O69 Mo18 O67 161.9(4) . .
O66 Mo18 O67 73.8(3) . .
O70 Mo18 O67 84.2(3) . .
O71 Mo18 O67 71.7(3) . .
O68 Mo18 Mo21 130.6(5) . .
O69 Mo18 Mo21 88.9(4) . .
O66 Mo18 Mo21 126.1(3) . .
O70 Mo18 Mo21 34.9(3) . .
O71 Mo18 Mo21 39.82(19) . .
O67 Mo18 Mo21 86.1(3) . .
O72 Mo19 O63 107.5(4) . .
O72 Mo19 O57 101.9(4) . .
O63 Mo19 O57 102.4(4) . .
O72 Mo19 O67 101.2(4) . .
O63 Mo19 O67 100.2(4) . .
O57 Mo19 O67 140.9(3) . .
O72 Mo19 O71 82.4(3) . .
O63 Mo19 O71 170.0(4) . .
O57 Mo19 O71 76.2(3) . .
O67 Mo19 O71 76.1(3) . .
O72 Mo19 O58 172.0(3) . .
O63 Mo19 O58 80.4(3) . .
O57 Mo19 O58 76.8(3) . .
O67 Mo19 O58 76.0(3) . .
O71 Mo19 O58 89.7(3) . .
O74 Mo20 O73 105.9(3) . .
O74 Mo20 O75 100.5(3) . .
O73 Mo20 O75 94.9(3) . .
O74 Mo20 O56 97.8(3) . .
O73 Mo20 O56 98.6(3) . .
O75 Mo20 O56 153.3(3) . .
O74 Mo20 O71 91.6(3) . .
O73 Mo20 O71 160.6(3) . .
O75 Mo20 O71 73.3(3) . .
O56 Mo20 O71 87.0(3) . .
O74 Mo20 O57 160.8(3) . .
O73 Mo20 O57 92.1(3) . .
O75 Mo20 O57 84.1(3) . .
O56 Mo20 O57 72.5(3) . .
O71 Mo20 O57 71.8(3) . .
O74 Mo20 Mo21 87.5(2) . .
O73 Mo20 Mo21 130.4(2) . .
O75 Mo20 Mo21 35.6(2) . .
O56 Mo20 Mo21 127.17(19) . .
O71 Mo20 Mo21 40.2(2) . .
O57 Mo20 Mo21 85.66(18) . .
O76 Mo21 O77 103.7(6) . .
O76 Mo21 O78 103.6(5) . .
O77 Mo21 O78 39.6(6) . .
O76 Mo21 O70 97.1(4) . .
O77 Mo21 O70 121.0(5) . .
O78 Mo21 O70 82.1(6) . .
O76 Mo21 O75 96.9(4) . .
O77 Mo21 O75 83.8(5) . .
O78 Mo21 O75 122.6(6) . .
O70 Mo21 O75 147.3(3) . .
O76 Mo21 O71 102.9(4) . .
O77 Mo21 O71 147.1(5) . .
O78 Mo21 O71 146.2(5) . .
O70 Mo21 O71 74.0(3) . .
O75 Mo21 O71 74.1(3) . .
O76 Mo21 O72 174.2(4) . .
O77 Mo21 O72 82.1(5) . .
O78 Mo21 O72 81.2(5) . .
O70 Mo21 O72 80.2(3) . .
O75 Mo21 O72 83.0(3) . .
O71 Mo21 O72 71.4(3) . .
O76 Mo21 Mo20 91.7(3) . .
O77 Mo21 Mo20 118.2(5) . .
O78 Mo21 Mo20 155.2(6) . .
O70 Mo21 Mo20 115.6(3) . .
O75 Mo21 Mo20 34.6(2) . .
O71 Mo21 Mo20 42.04(19) . .
O72 Mo21 Mo20 84.95(18) . .
O76 Mo21 Mo18 91.2(4) . .
O77 Mo21 Mo18 153.9(5) . .
O78 Mo21 Mo18 116.4(6) . .
O70 Mo21 Mo18 34.4(3) . .
O75 Mo21 Mo18 116.0(2) . .
O71 Mo21 Mo18 42.4(2) . .
O72 Mo21 Mo18 83.7(2) . .
Mo20 Mo21 Mo18 82.03(4) . .
O79 Mo22 O80 105.1(3) . .
O79 Mo22 O81 97.4(3) . .
O80 Mo22 O81 101.0(3) . .
O79 Mo22 O82 98.6(3) . .
O80 Mo22 O82 98.2(3) . .
O81 Mo22 O82 150.7(3) . .
O79 Mo22 O84 161.2(3) . .
O80 Mo22 O84 92.7(3) . .
O81 Mo22 O84 72.8(2) . .
O82 Mo22 O84 84.5(2) . .
O79 Mo22 O83 92.3(3) . .
O80 Mo22 O83 161.2(3) . .
O81 Mo22 O83 83.4(3) . .
O82 Mo22 O83 71.6(2) . .
O84 Mo22 O83 70.9(2) . .
O79 Mo22 Mo23 132.7(2) . .
O80 Mo22 Mo23 88.5(2) . .
O81 Mo22 Mo23 35.30(18) . .
O82 Mo22 Mo23 124.46(18) . .
O84 Mo22 Mo23 40.02(17) . .
O83 Mo22 Mo23 84.70(16) . .
O85 Mo23 O87 104.6(4) . .
O85 Mo23 O86 104.6(4) . .
O87 Mo23 O86 42.2(4) . .
O85 Mo23 O88 96.8(3) . .
O87 Mo23 O88 83.9(3) . .
O86 Mo23 O88 125.1(3) . .
O85 Mo23 O81 95.5(3) . .
O87 Mo23 O81 122.3(3) . .
O86 Mo23 O81 80.7(3) . .
O88 Mo23 O81 146.8(3) . .
O85 Mo23 O84 102.5(3) . .
O87 Mo23 O84 146.6(4) . .
O86 Mo23 O84 144.1(3) . .
O88 Mo23 O84 73.8(2) . .
O81 Mo23 O84 73.6(2) . .
O85 Mo23 O89 174.6(3) . .
O87 Mo23 O89 80.5(3) . .
O86 Mo23 O89 80.2(3) . .
O88 Mo23 O89 82.2(3) . .
O81 Mo23 O89 82.8(2) . .
O84 Mo23 O89 72.2(2) . .
O85 Mo23 Mo22 90.4(3) . .
O87 Mo23 Mo22 154.1(3) . .
O86 Mo23 Mo22 114.0(3) . .
O88 Mo23 Mo22 115.70(19) . .
O81 Mo23 Mo22 33.52(17) . .
O84 Mo23 Mo22 42.54(16) . .
O89 Mo23 Mo22 85.32(15) . .
O90 Mo24 O91 104.2(4) . .
O90 Mo24 O92 100.2(3) . .
O91 Mo24 O92 103.1(3) . .
O90 Mo24 O88 100.5(3) . .
O91 Mo24 O88 86.3(3) . .
O92 Mo24 O88 154.3(3) . .
O90 Mo24 O84 93.8(3) . .
O91 Mo24 O84 154.3(3) . .
O92 Mo24 O84 91.3(3) . .
O88 Mo24 O84 72.3(2) . .
O90 Mo24 O93 164.6(3) . .
O91 Mo24 O93 91.1(3) . .
O92 Mo24 O93 73.9(3) . .
O88 Mo24 O93 82.2(3) . .
O84 Mo24 O93 72.4(2) . .
O90 Mo24 La5 103.2(3) . .
O91 Mo24 La5 44.7(3) . .
O92 Mo24 La5 144.1(2) . .
O88 Mo24 La5 41.85(17) . .
O84 Mo24 La5 113.70(16) . .
O93 Mo24 La5 88.97(16) . .
O94 Mo25 O95 105.1(4) . .
O94 Mo25 O96 96.5(4) . .
O95 Mo25 O96 101.2(4) . .
O94 Mo25 O92 99.9(4) . .
O95 Mo25 O92 94.0(4) . .
O96 Mo25 O92 153.9(3) . .
O94 Mo25 O97 160.6(3) . .
O95 Mo25 O97 93.0(3) . .
O96 Mo25 O97 72.9(3) . .
O92 Mo25 O97 85.4(3) . .
O94 Mo25 O93 91.7(3) . .
O95 Mo25 O93 160.4(3) . .
O96 Mo25 O93 86.4(3) . .
O92 Mo25 O93 73.0(3) . .
O97 Mo25 O93 71.8(2) . .
O94 Mo25 Mo28 131.7(3) . .
O95 Mo25 Mo28 89.8(3) . .
O96 Mo25 Mo28 35.3(2) . .
O92 Mo25 Mo28 125.10(19) . .
O97 Mo25 Mo28 39.74(17) . .
O93 Mo25 Mo28 86.24(17) . .
O89 Mo26 O98 106.3(3) . .
O89 Mo26 O83 102.9(3) . .
O98 Mo26 O83 102.8(3) . .
O89 Mo26 O93 99.9(3) . .
O98 Mo26 O93 100.7(3) . .
O83 Mo26 O93 140.9(3) . .
O89 Mo26 O97 172.2(3) . .
O98 Mo26 O97 81.2(3) . .
O83 Mo26 O97 77.1(2) . .
O93 Mo26 O97 76.1(3) . .
O89 Mo26 O84 81.5(3) . .
O98 Mo26 O84 172.0(3) . .
O83 Mo26 O84 76.8(2) . .
O93 Mo26 O84 75.6(3) . .
O97 Mo26 O84 91.0(2) . .
O99 Mo27 O100 105.7(3) . .
O99 Mo27 O101 95.6(3) . .
O100 Mo27 O101 100.3(3) . .
O99 Mo27 O82 98.5(3) . .
O100 Mo27 O82 98.4(3) . .
O101 Mo27 O82 152.5(3) . .
O99 Mo27 O97 161.5(3) . .
O100 Mo27 O97 90.8(3) . .
O101 Mo27 O97 72.8(3) . .
O82 Mo27 O97 87.0(3) . .
O99 Mo27 O83 92.8(3) . .
O100 Mo27 O83 160.6(3) . .
O101 Mo27 O83 83.3(3) . .
O82 Mo27 O83 72.6(2) . .
O97 Mo27 O83 71.8(2) . .
O99 Mo27 Mo28 130.9(2) . .
O100 Mo27 Mo28 87.4(2) . .
O101 Mo27 Mo28 35.3(2) . .
O82 Mo27 Mo28 126.68(18) . .
O97 Mo27 Mo28 39.79(18) . .
O83 Mo27 Mo28 84.61(16) . .
O102 Mo28 O103 104.0(4) . .
O102 Mo28 O104 103.8(4) . .
O103 Mo28 O104 41.9(4) . .
O102 Mo28 O101 96.0(3) . .
O103 Mo28 O101 81.9(4) . .
O104 Mo28 O101 123.3(4) . .
O102 Mo28 O96 96.3(4) . .
O103 Mo28 O96 122.6(4) . .
O104 Mo28 O96 81.4(4) . .
O101 Mo28 O96 148.5(3) . .
O102 Mo28 O97 102.3(3) . .
O103 Mo28 O97 146.1(4) . .
O104 Mo28 O97 146.2(4) . .
O101 Mo28 O97 74.4(3) . .
O96 Mo28 O97 74.7(3) . .
O102 Mo28 O98 174.8(3) . .
O103 Mo28 O98 81.2(4) . .
O104 Mo28 O98 80.6(4) . .
O101 Mo28 O98 83.6(3) . .
O96 Mo28 O98 81.4(3) . .
O97 Mo28 O98 72.5(2) . .
O102 Mo28 Mo27 91.2(3) . .
O103 Mo28 Mo27 116.3(3) . .
O104 Mo28 Mo27 155.7(3) . .
O101 Mo28 Mo27 34.56(19) . .
O96 Mo28 Mo27 116.3(2) . .
O97 Mo28 Mo27 42.12(17) . .
O98 Mo28 Mo27 85.61(16) . .
O102 Mo28 Mo25 91.7(3) . .
O103 Mo28 Mo25 154.5(3) . .
O104 Mo28 Mo25 115.2(4) . .
O101 Mo28 Mo25 116.7(2) . .
O96 Mo28 Mo25 34.1(2) . .
O97 Mo28 Mo25 42.75(17) . .
O98 Mo28 Mo25 83.77(18) . .
Mo27 Mo28 Mo25 82.76(3) . .
O107 Mo29 O108 109.3(3) . .
O107 Mo29 O106 108.9(3) . .
O108 Mo29 O106 109.8(3) . .
O107 Mo29 O105 109.8(3) . .
O108 Mo29 O105 109.3(3) . .
O106 Mo29 O105 109.7(3) . .
O107 Mo29 Na2 125.7(2) . .
O108 Mo29 Na2 54.7(2) . .
O106 Mo29 Na2 125.4(2) . .
O105 Mo29 Na2 54.6(2) . .
O22W Na1 O23W 118.0(10) . .
O22W Na1 O44W 150.6(8) . .
O23W Na1 O44W 68.0(11) . .
O22W Na1 Na3 42.0(7) . .
O23W Na1 Na3 150.5(6) . .
O44W Na1 Na3 118.1(7) . .
O14 Na2 O82 126.8(2) . .
O14 Na2 O11W 91.3(2) . .
O82 Na2 O11W 92.2(2) . .
O14 Na2 O13W 94.5(2) . .
O82 Na2 O13W 94.0(2) . .
O11W Na2 O13W 166.5(2) . .
O14 Na2 Mo29 63.16(14) . .
O82 Na2 Mo29 63.72(14) . .
O11W Na2 Mo29 96.58(18) . .
O13W Na2 Mo29 96.89(17) . .
O24W Na3 O22W 119.4(8) . .
O24W Na3 O68 78.8(4) . .
O22W Na3 O68 115.7(6) . .
O24W Na3 O25W 164.9(5) . .
O22W Na3 O25W 72.4(8) . .
O68 Na3 O25W 87.6(4) . .
O24W Na3 Na1 80.6(3) . .
O22W Na3 Na1 56.9(6) . .
O68 Na3 Na1 148.8(4) . .
O25W Na3 Na1 114.5(3) . .
O56 Na4 O30 123.4(2) . .
O56 Na4 O66 72.9(2) . .
O30 Na4 O66 163.1(3) . .
Mo1 O3 Mo2 109.7(3) . .
Mo6 O4 Mo1 113.9(3) . .
Mo5 O5 Mo1 111.4(3) . .
Mo5 O5 Mo6 110.2(3) . .
Mo1 O5 Mo6 91.8(3) . .
Mo2 O6 Mo3 97.9(3) . .
Mo2 O6 Mo1 96.8(3) . .
Mo3 O6 Mo1 150.6(3) . .
Mo2 O6 Mo5 101.0(3) . .
Mo3 O6 Mo5 100.8(3) . .
Mo1 O6 Mo5 101.2(3) . .
O9 O8 Mo2 68.8(7) . .
O8 O9 Mo2 70.6(8) . .
Mo5 O10 Mo2 105.2(3) . .
Mo3 O11 Mo2 109.6(3) . .
Mo3 O12 La3 153.1(4) . .
Mo3 O13 La1 150.1(4) . .
Mo3 O14 Mo4 115.0(3) . .
Mo3 O14 Na2 125.0(3) . .
Mo4 O14 Na2 119.0(3) . .
Mo5 O15 Mo3 110.0(3) . .
Mo5 O15 Mo4 109.9(3) . .
Mo3 O15 Mo4 92.3(2) . .
Mo4 O16 La1 149.0(4) . .
Mo4 O17 La4 155.1(3) . .
Mo4 O18 Mo7 109.2(3) . .
Mo7 O19 Mo4 98.0(3) . .
Mo7 O19 Mo6 97.9(3) . .
Mo4 O19 Mo6 151.4(3) . .
Mo7 O19 Mo5 99.7(3) . .
Mo4 O19 Mo5 100.4(3) . .
Mo6 O19 Mo5 100.1(3) . .
Mo5 O20 Mo7 105.9(3) . .
Mo7 O23 Mo6 109.7(3) . .
O26 O25 Mo7 68.7(7) . .
O25 O26 Mo7 69.1(6) . .
Mo8 O27 La2 154.0(3) . .
Mo8 O28 La4 148.8(3) . .
Mo8 O29 Mo9 110.4(3) . .
Mo8 O30 Mo13 115.1(3) . .
Mo8 O30 Na4 122.8(3) . .
Mo13 O30 Na4 120.4(3) . .
Mo12 O31 Mo13 111.8(3) . .
Mo12 O31 Mo8 111.4(3) . .
Mo13 O31 Mo8 92.1(2) . .
Mo9 O32 Mo8 98.3(3) . .
Mo9 O32 Mo10 97.4(2) . .
Mo8 O32 Mo10 151.9(3) . .
Mo9 O32 Mo12 100.3(3) . .
Mo8 O32 Mo12 99.4(2) . .
Mo10 O32 Mo12 100.6(2) . .
O35 O34 Mo9 68.2(6) . .
O34 O35 Mo9 69.3(6) . .
Mo10 O36 Mo9 110.2(3) . .
Mo12 O37 Mo9 105.0(3) . .
Mo10 O39 La5 147.6(4) . 1_545
Mo10 O40 Mo11 113.1(3) . .
Mo12 O41 Mo11 111.5(3) . .
Mo12 O41 Mo10 112.0(3) . .
Mo11 O41 Mo10 92.7(3) . .
Mo11 O42 La5 149.1(4) . 1_545
Mo11 O44 Mo14 110.3(3) . .
Mo14 O45 Mo11 97.3(2) . .
Mo14 O45 Mo13 96.6(3) . .
Mo11 O45 Mo13 154.2(3) . .
Mo14 O45 Mo12 99.5(3) . .
Mo11 O45 Mo12 100.3(2) . .
Mo13 O45 Mo12 98.7(2) . .
Mo12 O46 Mo14 105.0(3) . .
Mo13 O47 La4 148.7(4) . .
Mo13 O48 La1 155.5(3) . .
Mo13 O49 Mo14 109.5(3) . .
O52 O51 Mo14 70.1(6) . .
O51 O52 Mo14 67.7(5) . .
Mo15 O53 La3 148.9(3) . .
Mo15 O54 La1 154.7(4) . .
Mo15 O55 Mo16 109.0(4) . .
Mo15 O56 Mo20 115.1(3) . .
Mo15 O56 Na4 119.9(3) . .
Mo20 O56 Na4 123.5(3) . .
Mo19 O57 Mo15 111.4(3) . .
Mo19 O57 Mo20 110.9(3) . .
Mo15 O57 Mo20 92.2(2) . .
O39W O58 Mo16 76.5(9) . .
O39W O58 Mo15 164.6(9) . .
Mo16 O58 Mo15 97.8(3) . .
O39W O58 Mo17 23.1(8) . .
Mo16 O58 Mo17 98.0(3) . .
Mo15 O58 Mo17 151.9(4) . .
O39W O58 Mo19 95.8(8) . .
Mo16 O58 Mo19 99.8(3) . .
Mo15 O58 Mo19 99.2(3) . .
Mo17 O58 Mo19 100.7(3) . .
O61 O60 Mo16 68.4(6) . .
O60 O61 Mo16 68.4(5) . .
O39W O62 Mo16 91.1(11) . .
O39W O62 Mo17 20.2(10) . .
Mo16 O62 Mo17 109.3(4) . .
Mo19 O63 Mo16 106.5(4) . .
Mo17 O66 Mo18 114.0(4) . .
Mo17 O66 Na4 116.5(4) . .
Mo18 O66 Na4 125.5(4) . .
Mo19 O67 Mo18 111.7(4) . .
Mo19 O67 Mo17 112.1(3) . .
Mo18 O67 Mo17 91.8(3) . .
Mo18 O68 Na3 124.5(6) . .
Mo18 O70 Mo21 110.7(4) . .
Mo21 O71 Mo20 97.7(3) . .
Mo21 O71 Mo18 97.8(3) . .
Mo20 O71 Mo18 150.8(4) . .
Mo21 O71 Mo19 100.9(3) . .
Mo20 O71 Mo19 100.9(3) . .
Mo18 O71 Mo19 100.2(3) . .
Mo19 O72 Mo21 105.2(4) . .
Mo20 O73 La3 150.0(4) . .
Mo20 O74 La2 154.7(3) . .
Mo20 O75 Mo21 109.8(4) . .
O78 O77 Mo21 70.5(10) . .
O77 O78 Mo21 69.9(9) . .
Mo22 O79 La2 148.5(4) . .
Mo22 O80 La4 153.8(3) . .
Mo22 O81 Mo23 111.2(3) . .
Mo27 O82 Mo22 115.5(3) . .
Mo27 O82 Na2 122.1(3) . .
Mo22 O82 Na2 121.5(3) . .
Mo26 O83 Mo27 111.1(3) . .
Mo26 O83 Mo22 111.7(3) . .
Mo27 O83 Mo22 92.5(2) . .
Mo23 O84 Mo24 100.5(3) . .
Mo23 O84 Mo22 97.4(3) . .
Mo24 O84 Mo22 148.5(3) . .
Mo23 O84 Mo26 99.7(2) . .
Mo24 O84 Mo26 102.0(3) . .
Mo22 O84 Mo26 100.2(2) . .
O87 O86 Mo23 67.4(5) . .
O86 O87 Mo23 70.5(5) . .
Mo23 O88 Mo24 108.5(3) . .
Mo23 O88 La5 145.2(3) . .
Mo24 O88 La5 105.1(3) . .
Mo26 O89 Mo23 106.6(3) . .
Mo24 O91 La5 107.5(3) . .
Mo24 O92 Mo25 114.1(3) . .
Mo26 O93 Mo25 111.3(3) . .
Mo26 O93 Mo24 109.9(3) . .
Mo25 O93 Mo24 93.5(2) . .
Mo25 O96 Mo28 110.7(3) . .
Mo28 O97 Mo27 98.1(3) . .
Mo28 O97 Mo25 97.5(2) . .
Mo27 O97 Mo25 152.1(3) . .
Mo28 O97 Mo26 99.6(2) . .
Mo27 O97 Mo26 99.8(2) . .
Mo25 O97 Mo26 100.1(3) . .
Mo26 O98 Mo28 106.6(3) . .
Mo27 O99 La2 149.4(4) . .
Mo27 O100 La3 154.3(3) . .
Mo27 O101 Mo28 110.1(3) . .
O104 O103 Mo28 69.4(6) . .
O103 O104 Mo28 68.7(6) . .
Mo29 O105 La3 159.3(4) . .
Mo29 O106 La1 158.1(3) . .
Mo29 O107 La2 157.6(3) . .
Mo29 O108 La4 159.7(3) . .
La3 O11W Na2 104.6(3) . .
La4 O13W Na2 103.1(3) . .
Na3 O22W Na1 81.2(8) . .
Mo17 O39W O62 133(2) . .
Mo17 O39W O58 112(2) . .
O62 O39W O58 114.3(16) . .
Mo17 O39W Mo16 157.9(19) . .
O62 O39W Mo16 56.9(10) . .
O58 O39W Mo16 58.6(7) . .

loop_
_geom_bond_atom_site_label_1
_geom_bond_atom_site_label_2
_geom_bond_distance
_geom_bond_site_symmetry_2
La1 O106 2.482(6) .
La1 O13 2.492(7) .
La1 O16 2.522(6) .
La1 O48 2.524(6) .
La1 O54 2.527(7) .
La1 O1W 2.547(8) .
La1 O2W 2.548(8) .
La1 O3W 2.572(7) .
La1 O4W 2.600(7) .
La2 O107 2.462(6) .
La2 O99 2.517(6) .
La2 O79 2.531(6) .
La2 O74 2.534(6) .
La2 O27 2.552(7) .
La2 O6W 2.557(8) .
La2 O8W 2.562(7) .
La2 O5W 2.562(7) .
La2 O7W 2.564(8) .
La3 O105 2.450(6) .
La3 O12 2.492(7) .
La3 O73 2.499(6) .
La3 O100 2.523(6) .
La3 O9W 2.547(9) .
La3 O53 2.550(7) .
La3 O11W 2.572(8) .
La3 O12W 2.591(8) .
La3 O10W 2.637(9) .
La4 O108 2.454(6) .
La4 O28 2.517(6) .
La4 O17 2.538(6) .
La4 O47 2.548(6) .
La4 O15W 2.549(8) .
La4 O80 2.559(6) .
La4 O13W 2.560(7) .
La4 O14W 2.561(8) .
La4 O16W 2.622(8) .
La5 O88 2.452(6) .
La5 O19W 2.538(8) .
La5 O42 2.546(7) 1_565
La5 O20W 2.558(8) .
La5 O18W 2.561(8) .
La5 O21W 2.572(10) .
La5 O17W 2.575(8) .
La5 O91 2.617(8) .
La5 O39 2.620(7) 1_565
La5 Mo24 3.5479(10) .
Mo1 O1 1.689(9) .
Mo1 O2 1.719(9) .
Mo1 O3 1.941(9) .
Mo1 O4 1.946(8) .
Mo1 O6 2.179(7) .
Mo1 O5 2.249(8) .
Mo1 Mo2 3.1817(17) .
Mo2 O7 1.690(8) .
Mo2 O9 1.882(12) .
Mo2 O8 1.905(10) .
Mo2 O3 1.950(9) .
Mo2 O11 1.971(7) .
Mo2 O6 2.075(7) .
Mo2 O10 2.450(8) .
Mo2 Mo3 3.1779(12) .
Mo3 O12 1.726(7) .
Mo3 O13 1.732(7) .
Mo3 O11 1.918(6) .
Mo3 O14 1.923(6) .
Mo3 O6 2.140(7) .
Mo3 O15 2.242(7) .
Mo4 O17 1.722(7) .
Mo4 O16 1.723(6) .
Mo4 O18 1.899(7) .
Mo4 O14 1.936(6) .
Mo4 O19 2.149(6) .
Mo4 O15 2.272(6) .
Mo4 Mo7 3.1732(12) .
Mo5 O10 1.726(8) .
Mo5 O20 1.729(8) .
Mo5 O15 1.889(6) .
Mo5 O5 1.896(7) .
Mo5 O6 2.259(7) .
Mo5 O19 2.294(7) .
Mo6 O22 1.706(8) .
Mo6 O21 1.718(8) .
Mo6 O4 1.932(9) .
Mo6 O23 1.959(9) .
Mo6 O19 2.179(7) .
Mo6 O5 2.278(7) .
Mo6 Mo7 3.1932(16) .
Mo7 O24 1.677(8) .
Mo7 O26 1.898(10) .
Mo7 O25 1.903(11) .
Mo7 O23 1.947(8) .
Mo7 O18 1.994(7) .
Mo7 O19 2.054(7) .
Mo7 O20 2.408(8) .
Mo8 O27 1.715(7) .
Mo8 O28 1.722(6) .
Mo8 O30 1.911(6) .
Mo8 O29 1.925(6) .
Mo8 O32 2.179(6) .
Mo8 O31 2.261(7) .
Mo8 Mo9 3.2003(11) .
Mo9 O33 1.668(8) .
Mo9 O35 1.920(10) .
Mo9 O34 1.936(10) .
Mo9 O36 1.960(7) .
Mo9 O29 1.971(6) .
Mo9 O32 2.051(6) .
Mo9 O37 2.434(8) .
Mo9 Mo10 3.1789(12) .
Mo10 O38 1.710(8) .
Mo10 O39 1.733(6) .
Mo10 O36 1.915(7) .
Mo10 O40 1.930(7) .
Mo10 O32 2.179(6) .
Mo10 O41 2.233(7) .
Mo11 O43 1.708(7) .
Mo11 O42 1.730(7) .
Mo11 O44 1.897(8) .
Mo11 O40 1.942(7) .
Mo11 O45 2.171(6) .
Mo11 O41 2.232(7) .
Mo11 Mo14 3.1744(13) .
Mo12 O37 1.732(7) .
Mo12 O46 1.744(7) .
Mo12 O31 1.849(6) .
Mo12 O41 1.904(6) .
Mo12 O32 2.284(7) .
Mo12 O45 2.290(6) .
Mo13 O48 1.721(6) .
Mo13 O47 1.724(6) .
Mo13 O49 1.902(6) .
Mo13 O30 1.937(6) .
Mo13 O45 2.193(6) .
Mo13 O31 2.251(6) .
Mo13 Mo14 3.1735(11) .
Mo14 O50 1.668(7) .
Mo14 O51 1.896(9) .
Mo14 O52 1.928(9) .
Mo14 O44 1.972(7) .
Mo14 O49 1.983(7) .
Mo14 O45 2.056(6) .
Mo14 O46 2.409(7) .
Mo15 O54 1.714(7) .
Mo15 O53 1.733(7) .
Mo15 O55 1.910(7) .
Mo15 O56 1.920(6) .
Mo15 O58 2.186(7) .
Mo15 O57 2.248(7) .
Mo15 Mo16 3.1736(12) .
Mo16 O59 1.688(9) .
Mo16 O60 1.917(10) .
Mo16 O61 1.917(9) .
Mo16 O62 1.931(10) .
Mo16 O55 1.987(8) .
Mo16 O58 2.022(7) .
Mo16 O39W 2.30(2) .
Mo16 O63 2.369(9) .
Mo16 Mo17 3.1845(18) .
Mo17 O39W 0.93(2) .
Mo17 O65 1.700(9) .
Mo17 O64 1.724(11) .
Mo17 O66 1.923(9) .
Mo17 O62 1.974(9) .
Mo17 O58 2.195(8) .
Mo17 O67 2.274(10) .
Mo18 O68 1.703(9) .
Mo18 O69 1.704(9) .
Mo18 O66 1.932(10) .
Mo18 O70 1.933(11) .
Mo18 O71 2.177(8) .
Mo18 O67 2.231(8) .
Mo18 Mo21 3.199(2) .
Mo19 O72 1.718(9) .
Mo19 O63 1.730(8) .
Mo19 O57 1.876(7) .
Mo19 O67 1.887(9) .
Mo19 O71 2.273(7) .
Mo19 O58 2.295(8) .
Mo20 O74 1.720(6) .
Mo20 O73 1.729(7) .
Mo20 O75 1.916(7) .
Mo20 O56 1.925(6) .
Mo20 O71 2.144(7) .
Mo20 O57 2.254(7) .
Mo20 Mo21 3.1729(12) .
Mo21 O76 1.673(8) .
Mo21 O77 1.859(15) .
Mo21 O78 1.866(13) .
Mo21 O70 1.956(10) .
Mo21 O75 1.961(8) .
Mo21 O71 2.068(7) .
Mo21 O72 2.461(8) .
Mo22 O79 1.728(6) .
Mo22 O80 1.732(6) .
Mo22 O81 1.896(6) .
Mo22 O82 1.933(6) .
Mo22 O84 2.183(6) .
Mo22 O83 2.281(7) .
Mo22 Mo23 3.2022(11) .
Mo23 O85 1.669(8) .
Mo23 O87 1.910(8) .
Mo23 O86 1.950(9) .
Mo23 O88 1.969(6) .
Mo23 O81 1.984(6) .
Mo23 O84 2.077(6) .
Mo23 O89 2.402(7) .
Mo24 O90 1.715(8) .
Mo24 O91 1.735(7) .
Mo24 O92 1.889(7) .
Mo24 O88 2.002(6) .
Mo24 O84 2.113(6) .
Mo24 O93 2.261(7) .
Mo25 O94 1.703(7) .
Mo25 O95 1.720(8) .
Mo25 O96 1.914(8) .
Mo25 O92 1.996(8) .
Mo25 O97 2.188(6) .
Mo25 O93 2.216(6) .
Mo25 Mo28 3.1957(14) .
Mo26 O89 1.728(7) .
Mo26 O98 1.731(7) .
Mo26 O83 1.851(6) .
Mo26 O93 1.908(6) .
Mo26 O97 2.258(6) .
Mo26 O84 2.284(6) .
Mo27 O99 1.715(6) .
Mo27 O100 1.718(6) .
Mo27 O101 1.926(7) .
Mo27 O82 1.928(7) .
Mo27 O97 2.160(6) .
Mo27 O83 2.241(6) .
Mo27 Mo28 3.1881(12) .
Mo28 O102 1.681(8) .
Mo28 O103 1.901(9) .
Mo28 O104 1.911(10) .
Mo28 O101 1.963(7) .
Mo28 O96 1.972(7) .
Mo28 O97 2.061(7) .
Mo28 O98 2.361(7) .
Mo29 O107 1.756(6) .
Mo29 O108 1.757(6) .
Mo29 O106 1.757(6) .
Mo29 O105 1.760(6) .
Mo29 Na2 3.703(4) .
Na1 O22W 2.56(2) .
Na1 O23W 2.57(4) .
Na1 O44W 2.59(3) .
Na1 Na3 3.023(6) .
Na2 O14 2.789(7) .
Na2 O82 2.823(7) .
Na2 O11W 2.895(10) .
Na2 O13W 2.951(11) .
Na3 O24W 1.967(10) .
Na3 O22W 2.05(3) .
Na3 O68 2.526(11) .
Na3 O25W 2.797(17) .
Na4 O56 2.816(8) .
Na4 O30 2.827(8) .
Na4 O66 3.009(9) .
O8 O9 1.314(18) .
O25 O26 1.369(17) .
O34 O35 1.397(14) .
O39 La5 2.620(7) 1_545
O42 La5 2.546(7) 1_545
O51 O52 1.379(13) .
O58 O39W 1.67(2) .
O60 O61 1.410(16) .
O62 O39W 1.22(2) .
O77 O78 1.26(2) .
O86 O87 1.389(12) .
O103 O104 1.364(15) .
O26W O35W 0.52(4) .
